data_4350218
loop_
_publ_author_name
'Akine, Shigehisa'
'Dong, Wenkui'
'Nabeshima, Tatsuya'

_publ_section_title
;
 Octanuclear zinc(II) and cobalt(II) clusters produced by cooperative
 tetrameric assembling of oxime chelate ligands.
;
_journal_issue 12
_journal_name_full 'Inorganic chemistry'
_journal_page_first 4677
_journal_page_last 4684
_journal_paper_doi 10.1021/ic060055n
_journal_volume 45
_journal_year 2006
_chemical_formula_moiety C64H63N8O31.50Zn8
_chemical_formula_sum 'C64 H63 N8 O31.5 Zn8'
_chemical_formula_weight 1971.18
_chemical_name_common '[L4Zn8(H2O)3] 4.5H2O'
_space_group_IT_number 2
_space_group_name_Hall '-P 1'
_space_group_name_H-M_alt 'P -1'
_symmetry_cell_setting triclinic
_symmetry_space_group_name_H-M 'P -1'
_atom_sites_solution_hydrogens geom
_atom_sites_solution_primary direct
_atom_sites_solution_secondary difmap
_audit_creation_method SHELXL-97
_cell_angle_alpha 98.7557(2)
_cell_angle_beta 99.191(11)
_cell_angle_gamma 108.309(10)
_cell_formula_units_Z 4
_cell_length_a 18.233(10)
_cell_length_b 20.518(11)
_cell_length_c 21.366(11)
_cell_measurement_reflns_used 43673
_cell_measurement_temperature 120(2)
_cell_measurement_theta_max 25.00
_cell_measurement_theta_min 3.04
_cell_volume 7314(7)
_computing_cell_refinement 'CrystalClear (Rigaku Corp., 2000)'
_computing_data_collection 'CrystalClear (Rigaku Corp., 2000)'
_computing_data_reduction 'CrystalClear (Rigaku Corp., 2000)'
_computing_molecular_graphics ORTEP-3
_computing_publication_material ORTEP-3
_computing_structure_refinement 'SHELXL-97 (Sheldrick, 1997)'
_computing_structure_solution 'SHELXS-97 (Sheldrick, 1997)'
_diffrn_ambient_temperature 120(2)
_diffrn_measured_fraction_theta_full 0.920
_diffrn_measured_fraction_theta_max 0.920
_diffrn_measurement_device_type 'Rigaku Mercury CCD diffractometer'
_diffrn_measurement_method CCD
_diffrn_radiation_monochromator graphite
_diffrn_radiation_source 'fine-focus sealed tube'
_diffrn_radiation_type MoK\a
_diffrn_radiation_wavelength 0.71069
_diffrn_reflns_av_R_equivalents 0.0730
_diffrn_reflns_av_sigmaI/netI 0.1916
_diffrn_reflns_limit_h_max 21
_diffrn_reflns_limit_h_min -16
_diffrn_reflns_limit_k_max 24
_diffrn_reflns_limit_k_min -18
_diffrn_reflns_limit_l_max 25
_diffrn_reflns_limit_l_min -25
_diffrn_reflns_number 43673
_diffrn_reflns_theta_full 25.00
_diffrn_reflns_theta_max 25.00
_diffrn_reflns_theta_min 3.04
_diffrn_standards_decay_% 0
_diffrn_standards_interval_count 0
_diffrn_standards_interval_time 0
_diffrn_standards_number 0
_exptl_absorpt_coefficient_mu 2.671
_exptl_absorpt_correction_T_max 0.8780
_exptl_absorpt_correction_T_min 0.3486
_exptl_absorpt_correction_type multi-scan
_exptl_absorpt_process_details 'CrystalClear (Rigaku Corp., 2000)'
_exptl_crystal_colour 'pale yellow'
_exptl_crystal_density_diffrn 1.790
_exptl_crystal_density_method 'not measured'
_exptl_crystal_description prismatic
_exptl_crystal_F_000 3980
_exptl_crystal_size_max 0.50
_exptl_crystal_size_mid 0.15
_exptl_crystal_size_min 0.05
_refine_diff_density_max 0.977
_refine_diff_density_min -0.920
_refine_diff_density_rms 0.154
_refine_ls_extinction_method none
_refine_ls_goodness_of_fit_ref 1.064
_refine_ls_hydrogen_treatment mixed
_refine_ls_matrix_type full
_refine_ls_number_parameters 2047
_refine_ls_number_reflns 23709
_refine_ls_number_restraints 23
_refine_ls_restrained_S_all 1.063
_refine_ls_R_factor_all 0.2039
_refine_ls_R_factor_gt 0.0890
_refine_ls_shift/su_max 0.000
_refine_ls_shift/su_mean 0.000
_refine_ls_structure_factor_coef Fsqd
_refine_ls_weighting_details 'calc w=1/[\s^2^(Fo^2^)+(0.0670P)^2^+3.0240P] where P=(Fo^2^+2Fc^2^)/3'
_refine_ls_weighting_scheme calc
_refine_ls_wR_factor_gt 0.1888
_refine_ls_wR_factor_ref 0.2354
_reflns_number_gt 7733
_reflns_number_total 23709
_reflns_threshold_expression >2sigma(I)
_cod_data_source_file ic060055nsi20060111_063924.cif
_cod_data_source_block L4Zn8
_cod_original_sg_symbol_H-M P-1
_cod_original_formula_sum 'C64 H63 N8 O31.50 Zn8'
_cod_database_code 4350218

loop_
_symmetry_equiv_pos_as_xyz
'x, y, z'
'-x, -y, -z'

loop_
_atom_site_label
_atom_site_type_symbol
_atom_site_fract_x
_atom_site_fract_y
_atom_site_fract_z
_atom_site_U_iso_or_equiv
_atom_site_adp_type
_atom_site_occupancy
_atom_site_symmetry_multiplicity
_atom_site_calc_flag
_atom_site_refinement_flags
Zn1 Zn 0.91114(11) 0.39873(9) 0.69714(9) 0.0576(5) Uani 1 1 d .
Zn2 Zn 0.55728(11) 0.21193(10) 0.62822(10) 0.0672(6) Uani 1 1 d .
Zn3 Zn 0.73670(11) 0.28481(10) 0.36011(9) 0.0652(6) Uani 1 1 d .
Zn4 Zn 0.85417(10) 0.04084(9) 0.53625(8) 0.0499(5) Uani 1 1 d .
Zn5 Zn 0.74489(10) 0.29014(9) 0.63161(9) 0.0549(5) Uani 1 1 d .
Zn6 Zn 0.63952(10) 0.21606(9) 0.48125(9) 0.0580(5) Uani 1 1 d .
Zn7 Zn 0.79254(10) 0.16068(9) 0.45738(9) 0.0534(5) Uani 1 1 d .
Zn8 Zn 0.89165(10) 0.22195(9) 0.61802(8) 0.0508(5) Uani 1 1 d .
C1 C 1.0753(10) 0.3736(9) 0.7699(8) 0.065(5) Uani 1 1 d .
C2 C 1.0235(9) 0.3189(8) 0.7203(7) 0.056(4) Uani 1 1 d .
C3 C 1.0418(9) 0.2583(9) 0.6989(8) 0.063(5) Uani 1 1 d .
C4 C 1.1122(9) 0.2530(10) 0.7282(8) 0.074(5) Uani 1 1 d .
H1 H 1.1262 0.2133 0.7139 0.089 Uiso 1 1 calc R
C5 C 1.1604(11) 0.3053(9) 0.7775(8) 0.081(6) Uani 1 1 d .
H2 H 1.2081 0.3010 0.7986 0.098 Uiso 1 1 calc R
C6 C 1.1442(10) 0.3637(8) 0.7986(8) 0.073(5) Uani 1 1 d .
H3 H 1.1807 0.3990 0.8337 0.087 Uiso 1 1 calc R
O1 O 0.9541(5) 0.3192(4) 0.6852(5) 0.050(3) Uani 1 1 d .
O2 O 0.9899(5) 0.2078(5) 0.6499(5) 0.054(3) Uani 1 1 d .
C7 C 1.0613(12) 0.4341(9) 0.8026(9) 0.081(6) Uani 1 1 d .
H4 H 1.0997 0.4649 0.8394 0.097 Uiso 1 1 calc R
N1 N 0.9980(9) 0.4471(7) 0.7830(7) 0.076(4) Uani 1 1 d .
O3 O 0.9984(6) 0.5067(6) 0.8279(5) 0.076(3) Uani 1 1 d .
C8 C 0.9479(11) 0.5396(8) 0.7976(8) 0.074(5) Uani 1 1 d .
H5 H 0.9328 0.5684 0.8313 0.089 Uiso 1 1 calc R
H6 H 0.8990 0.5032 0.7702 0.089 Uiso 1 1 calc R
C9 C 0.9904(10) 0.5860(8) 0.7560(9) 0.079(6) Uani 1 1 d .
H7 H 0.9548 0.6089 0.7364 0.095 Uiso 1 1 calc R
H8 H 1.0378 0.6236 0.7844 0.095 Uiso 1 1 calc R
O4 O 1.0136(7) 0.5511(5) 0.7073(6) 0.079(4) Uani 1 1 d .
N2 N 0.9481(8) 0.4934(7) 0.6680(8) 0.073(4) Uani 1 1 d .
C10 C 0.9169(10) 0.5153(8) 0.6174(9) 0.066(5) Uani 1 1 d .
H9 H 0.9407 0.5620 0.6125 0.079 Uiso 1 1 calc R
C11 C 0.8503(10) 0.4699(9) 0.5728(8) 0.063(4) Uani 1 1 d .
C12 C 0.8103(9) 0.4005(8) 0.5720(7) 0.051(4) Uani 1 1 d .
C13 C 0.7326(11) 0.3676(8) 0.5355(8) 0.062(5) Uani 1 1 d .
C14 C 0.6971(11) 0.3957(10) 0.4899(8) 0.071(5) Uani 1 1 d .
H10 H 0.6470 0.3701 0.4616 0.085 Uiso 1 1 calc R
C15 C 0.7412(11) 0.4654(10) 0.4888(8) 0.068(5) Uani 1 1 d .
H11 H 0.7187 0.4878 0.4591 0.081 Uiso 1 1 calc R
C16 C 0.8132(10) 0.5022(8) 0.5272(9) 0.067(5) Uani 1 1 d .
H12 H 0.8397 0.5493 0.5245 0.080 Uiso 1 1 calc R
O5 O 0.8394(5) 0.3641(4) 0.6102(4) 0.044(2) Uani 1 1 d .
O6 O 0.6931(5) 0.3020(5) 0.5455(5) 0.057(3) Uani 1 1 d .
C17 C 0.6288(13) 0.3297(10) 0.7767(9) 0.078(5) Uani 1 1 d .
C18 C 0.6780(9) 0.3237(8) 0.7367(8) 0.066(5) Uani 1 1 d .
C19 C 0.7608(10) 0.3597(7) 0.7605(7) 0.055(4) Uani 1 1 d .
C20 C 0.7847(12) 0.3968(8) 0.8231(8) 0.074(5) Uani 1 1 d .
H13 H 0.8391 0.4240 0.8402 0.089 Uiso 1 1 calc R
C21 C 0.7331(13) 0.3956(10) 0.8604(10) 0.089(6) Uani 1 1 d .
H14 H 0.7534 0.4190 0.9048 0.107 Uiso 1 1 calc R
C22 C 0.6559(14) 0.3644(10) 0.8410(10) 0.084(6) Uani 1 1 d .
H15 H 0.6210 0.3657 0.8694 0.101 Uiso 1 1 calc R
O7 O 0.6579(5) 0.2893(5) 0.6729(5) 0.053(3) Uani 1 1 d .
O8 O 0.8087(6) 0.3589(5) 0.7204(5) 0.066(3) Uani 1 1 d .
C23 C 0.5406(13) 0.2954(9) 0.7567(11) 0.091(7) Uani 1 1 d .
H16 H 0.5086 0.3041 0.7856 0.109 Uiso 1 1 calc R
N3 N 0.5082(8) 0.2544(8) 0.7006(9) 0.083(5) Uani 1 1 d .
O9 O 0.4231(8) 0.2325(7) 0.6958(7) 0.111(5) Uani 1 1 d .
C24 C 0.3830(13) 0.1670(11) 0.6539(13) 0.125(10) Uani 1 1 d .
H17 H 0.4014 0.1665 0.6127 0.150 Uiso 1 1 calc R
H18 H 0.3256 0.1589 0.6438 0.150 Uiso 1 1 calc R
C25 C 0.3966(11) 0.1118(13) 0.6827(12) 0.119(9) Uani 1 1 d .
H19 H 0.3654 0.0669 0.6515 0.143 Uiso 1 1 calc R
H20 H 0.3734 0.1114 0.7215 0.143 Uiso 1 1 calc R
O10 O 0.4788(8) 0.1107(5) 0.7032(6) 0.086(4) Uani 1 1 d .
N4 N 0.5157(7) 0.1179(7) 0.6492(6) 0.058(3) Uani 1 1 d .
C26 C 0.5265(9) 0.0593(8) 0.6268(8) 0.063(4) Uani 1 1 d .
H21 H 0.5049 0.0198 0.6447 0.076 Uiso 1 1 calc R
C27 C 0.5680(9) 0.0512(8) 0.5780(7) 0.055(4) Uani 1 1 d .
C28 C 0.6125(9) 0.1066(10) 0.5510(8) 0.068(5) Uani 1 1 d .
C29 C 0.6499(9) 0.0904(9) 0.5037(7) 0.052(4) Uani 1 1 d .
C30 C 0.6493(9) 0.0250(9) 0.4833(7) 0.058(4) Uani 1 1 d .
H22 H 0.6761 0.0154 0.4502 0.070 Uiso 1 1 calc R
C31 C 0.6083(7) -0.0298(8) 0.5117(7) 0.051(4) Uani 1 1 d .
H23 H 0.6070 -0.0766 0.4985 0.061 Uiso 1 1 calc R
C32 C 0.5719(8) -0.0132(8) 0.5573(7) 0.054(4) Uani 1 1 d .
H24 H 0.5463 -0.0496 0.5773 0.065 Uiso 1 1 calc R
O11 O 0.6121(5) 0.1721(6) 0.5671(5) 0.059(3) Uani 1 1 d .
O12 O 0.6891(5) 0.1419(5) 0.4768(5) 0.056(3) Uani 1 1 d .
C33 C 0.5428(10) 0.2334(9) 0.2929(8) 0.066(5) Uani 1 1 d .
C34 C 0.5674(9) 0.2224(8) 0.3542(8) 0.060(5) Uani 1 1 d .
C35 C 0.5092(10) 0.1918(8) 0.3855(9) 0.061(4) Uani 1 1 d .
C36 C 0.4295(10) 0.1591(9) 0.3537(10) 0.078(6) Uani 1 1 d .
H25 H 0.3912 0.1358 0.3758 0.093 Uiso 1 1 calc R
C37 C 0.4080(10) 0.1617(10) 0.2893(11) 0.090(7) Uani 1 1 d .
H26 H 0.3561 0.1355 0.2641 0.108 Uiso 1 1 calc R
C38 C 0.4617(11) 0.2015(11) 0.2642(10) 0.103(7) Uani 1 1 d .
H27 H 0.4443 0.2096 0.2227 0.124 Uiso 1 1 calc R
O13 O 0.6400(6) 0.2450(5) 0.3897(5) 0.058(3) Uani 1 1 d .
O14 O 0.5292(5) 0.1865(5) 0.4489(6) 0.061(3) Uani 1 1 d D
C39 C 0.5927(12) 0.2742(10) 0.2580(10) 0.096(6) Uani 1 1 d .
H28 H 0.5692 0.2794 0.2170 0.115 Uiso 1 1 calc R
N5 N 0.6687(9) 0.3050(8) 0.2790(7) 0.074(4) Uani 1 1 d .
O15 O 0.6968(7) 0.3411(7) 0.2303(6) 0.100(4) Uani 1 1 d .
C40 C 0.7802(12) 0.3763(10) 0.2465(8) 0.090(6) Uani 1 1 d .
H29 H 0.7983 0.3865 0.2066 0.108 Uiso 1 1 calc R
H30 H 0.8060 0.3447 0.2632 0.108 Uiso 1 1 calc R
C41 C 0.8063(13) 0.4434(11) 0.2960(10) 0.108(7) Uani 1 1 d .
H31 H 0.8646 0.4651 0.3040 0.129 Uiso 1 1 calc R
H32 H 0.7831 0.4761 0.2782 0.129 Uiso 1 1 calc R
O16 O 0.7852(6) 0.4354(5) 0.3546(6) 0.076(3) Uani 1 1 d .
N6 N 0.8140(9) 0.3839(7) 0.3803(8) 0.074(4) Uani 1 1 d .
C42 C 0.8818(11) 0.4120(10) 0.4189(9) 0.076(5) Uani 1 1 d .
H33 H 0.9094 0.4604 0.4214 0.091 Uiso 1 1 calc R
C43 C 0.9192(9) 0.3772(8) 0.4580(7) 0.047(4) Uani 1 1 d .
C44 C 0.8789(9) 0.3117(8) 0.4657(7) 0.052(4) Uani 1 1 d .
C45 C 0.9211(8) 0.2865(7) 0.5130(7) 0.042(4) Uani 1 1 d .
C46 C 0.9985(9) 0.3256(8) 0.5480(7) 0.061(4) Uani 1 1 d .
H34 H 1.0267 0.3085 0.5790 0.073 Uiso 1 1 calc R
C47 C 1.0305(10) 0.3903(8) 0.5342(9) 0.069(5) Uani 1 1 d .
H35 H 1.0829 0.4186 0.5568 0.083 Uiso 1 1 calc R
C48 C 0.9933(11) 0.4154(8) 0.4918(8) 0.065(5) Uani 1 1 d .
H36 H 1.0188 0.4609 0.4848 0.078 Uiso 1 1 calc R
O17 O 0.8086(5) 0.2668(5) 0.4364(4) 0.050(3) Uani 1 1 d .
O18 O 0.8838(5) 0.2226(5) 0.5259(4) 0.055(3) Uani 1 1 d .
C49 C 0.8257(8) -0.0292(8) 0.3718(7) 0.050(4) Uani 1 1 d .
C50 C 0.8116(8) 0.0347(9) 0.3922(7) 0.061(4) Uani 1 1 d .
C51 C 0.7807(8) 0.0658(8) 0.3445(7) 0.048(4) Uani 1 1 d .
C52 C 0.7627(8) 0.0332(7) 0.2812(7) 0.051(4) Uani 1 1 d .
H37 H 0.7411 0.0536 0.2492 0.061 Uiso 1 1 calc R
C53 C 0.7753(8) -0.0295(8) 0.2624(8) 0.060(4) Uani 1 1 d .
H38 H 0.7601 -0.0523 0.2177 0.072 Uiso 1 1 calc R
C54 C 0.8085(9) -0.0587(8) 0.3057(8) 0.059(4) Uani 1 1 d .
H39 H 0.8202 -0.0997 0.2913 0.071 Uiso 1 1 calc R
O19 O 0.8265(5) 0.0696(4) 0.4544(4) 0.043(2) Uani 1 1 d .
O20 O 0.7649(6) 0.1228(5) 0.3642(4) 0.062(3) Uani 1 1 d D
C55 C 0.8595(8) -0.0621(8) 0.4159(7) 0.049(4) Uani 1 1 d .
H40 H 0.8665 -0.1044 0.3976 0.059 Uiso 1 1 calc R
N7 N 0.8816(7) -0.0416(6) 0.4773(6) 0.052(3) Uani 1 1 d .
O21 O 0.9186(5) -0.0883(5) 0.5013(5) 0.058(3) Uani 1 1 d .
C56 C 0.9239(8) -0.0828(7) 0.5683(7) 0.049(4) Uani 1 1 d .
H41 H 0.9382 -0.0328 0.5897 0.059 Uiso 1 1 calc R
H42 H 0.9666 -0.0993 0.5865 0.059 Uiso 1 1 calc R
C57 C 0.8462(9) -0.1259(8) 0.5834(7) 0.062(4) Uani 1 1 d .
H43 H 0.8345 -0.1764 0.5654 0.074 Uiso 1 1 calc R
H44 H 0.8521 -0.1191 0.6310 0.074 Uiso 1 1 calc R
O22 O 0.7813(5) -0.1057(5) 0.5562(5) 0.053(3) Uani 1 1 d .
N8 N 0.7963(6) -0.0327(6) 0.5806(6) 0.048(3) Uani 1 1 d .
C58 C 0.7571(8) -0.0255(7) 0.6234(7) 0.048(4) Uani 1 1 d .
H45 H 0.7300 -0.0669 0.6368 0.058 Uiso 1 1 calc R
C59 C 0.7492(8) 0.0393(8) 0.6541(6) 0.045(4) Uani 1 1 d .
C60 C 0.7806(7) 0.1029(7) 0.6358(6) 0.039(3) Uani 1 1 d .
C61 C 0.7596(9) 0.1598(8) 0.6659(8) 0.057(4) Uani 1 1 d .
C62 C 0.7181(8) 0.1552(8) 0.7101(7) 0.052(4) Uani 1 1 d .
H46 H 0.7088 0.1953 0.7307 0.062 Uiso 1 1 calc R
C63 C 0.6871(8) 0.0901(8) 0.7269(6) 0.049(4) Uani 1 1 d .
H47 H 0.6541 0.0859 0.7574 0.059 Uiso 1 1 calc R
C64 C 0.7030(7) 0.0338(8) 0.7009(6) 0.047(4) Uani 1 1 d .
H48 H 0.6832 -0.0094 0.7141 0.056 Uiso 1 1 calc R
O23 O 0.8261(5) 0.1118(4) 0.5924(4) 0.043(2) Uani 1 1 d .
O24 O 0.7928(5) 0.2196(5) 0.6443(4) 0.043(2) Uani 1 1 d .
O25 O 0.4894(6) 0.2316(6) 0.5532(6) 0.076(3) Uani 1 1 d D
H49 H 0.511(9) 0.224(5) 0.513(5) 0.113 Uiso 1 1 d D
H50 H 0.492(7) 0.275(4) 0.547(9) 0.113 Uiso 1 1 d D
O26 O 0.7588(6) 0.2160(5) 0.2965(6) 0.065(3) Uani 1 1 d D
H51 H 0.751(6) 0.176(6) 0.321(6) 0.098 Uiso 1 1 d D
H52 H 0.723(6) 0.181(6) 0.255(4) 0.098 Uiso 1 1 d D
O27 O 0.9688(5) 0.0917(4) 0.5749(4) 0.045(2) Uani 1 1 d D
H53 H 0.989(7) 0.134(4) 0.612(4) 0.068 Uiso 1 1 d D
H54 H 1.011(5) 0.096(5) 0.549(5) 0.068 Uiso 1 1 d D
Zn9 Zn 1.06739(11) 0.22003(9) 0.24705(9) 0.0585(5) Uani 1 1 d .
Zn10 Zn 1.03608(12) 0.30462(10) -0.01788(10) 0.0709(6) Uani 1 1 d .
Zn11 Zn 1.44592(13) 0.44913(11) 0.16303(12) 0.0869(7) Uani 1 1 d .
Zn12 Zn 1.26470(10) 0.06624(9) 0.03954(10) 0.0645(6) Uani 1 1 d .
Zn13 Zn 1.09974(11) 0.27571(9) 0.12357(9) 0.0561(5) Uani 1 1 d .
Zn14 Zn 1.25245(11) 0.37024(9) 0.06998(9) 0.0623(5) Uani 1 1 d .
Zn15 Zn 1.34454(10) 0.25458(9) 0.11037(9) 0.0578(5) Uani 1 1 d .
Zn16 Zn 1.18237(10) 0.15231(9) 0.15539(8) 0.0520(5) Uani 1 1 d .
C65 C 1.0219(9) 0.0504(8) 0.2639(7) 0.053(4) Uani 1 1 d .
C66 C 1.0871(9) 0.0800(8) 0.2351(7) 0.056(4) Uani 1 1 d .
C67 C 1.1339(9) 0.0390(7) 0.2170(7) 0.049(4) Uani 1 1 d .
C68 C 1.1185(10) -0.0255(9) 0.2310(7) 0.063(4) Uani 1 1 d .
H55 H 1.1503 -0.0524 0.2199 0.076 Uiso 1 1 calc R
C69 C 1.0571(10) -0.0532(7) 0.2613(6) 0.054(4) Uani 1 1 d .
H56 H 1.0485 -0.0977 0.2726 0.065 Uiso 1 1 calc R
C70 C 1.0106(9) -0.0165(9) 0.2742(7) 0.060(4) Uani 1 1 d .
H57 H 0.9666 -0.0379 0.2918 0.072 Uiso 1 1 calc R
O28 O 1.1069(5) 0.1433(4) 0.2204(4) 0.049(3) Uani 1 1 d .
O29 O 1.1928(6) 0.0701(5) 0.1877(5) 0.060(3) Uani 1 1 d D
C71 C 0.9743(9) 0.0889(8) 0.2839(7) 0.053(4) Uani 1 1 d .
H58 H 0.9294 0.0644 0.2990 0.064 Uiso 1 1 calc R
N9 N 0.9864(7) 0.1532(7) 0.2834(6) 0.057(3) Uani 1 1 d .
O30 O 0.9284(7) 0.1721(7) 0.3138(6) 0.082(4) Uani 1 1 d .
C72 C 0.9594(11) 0.2442(11) 0.3418(8) 0.082(6) Uani 1 1 d .
H59 H 0.9162 0.2587 0.3549 0.098 Uiso 1 1 calc R
H60 H 0.9769 0.2698 0.3081 0.098 Uiso 1 1 calc R
C73 C 1.0251(9) 0.2664(8) 0.3976(8) 0.061(4) Uani 1 1 d .
H61 H 1.0360 0.3167 0.4158 0.074 Uiso 1 1 calc R
H62 H 1.0069 0.2402 0.4308 0.074 Uiso 1 1 calc R
O31 O 1.0971(7) 0.2591(6) 0.3903(5) 0.072(3) Uani 1 1 d .
N10 N 1.1170(8) 0.2844(7) 0.3342(6) 0.060(4) Uani 1 1 d .
C74 C 1.1752(9) 0.3457(9) 0.3513(8) 0.065(5) Uani 1 1 d .
H63 H 1.1975 0.3633 0.3964 0.078 Uiso 1 1 calc R
C75 C 1.2077(11) 0.3880(9) 0.3088(8) 0.066(5) Uani 1 1 d .
C76 C 1.1959(9) 0.3574(7) 0.2453(8) 0.048(4) Uani 1 1 d .
C77 C 1.2187(9) 0.3972(9) 0.2005(8) 0.060(4) Uani 1 1 d .
C78 C 1.2639(9) 0.4696(8) 0.2237(8) 0.057(4) Uani 1 1 d .
H64 H 1.2797 0.4986 0.1941 0.069 Uiso 1 1 calc R
C79 C 1.2843(11) 0.4971(9) 0.2881(10) 0.086(6) Uani 1 1 d .
H65 H 1.3202 0.5439 0.3046 0.103 Uiso 1 1 calc R
C80 C 1.2535(9) 0.4577(8) 0.3287(8) 0.062(4) Uani 1 1 d .
H66 H 1.2640 0.4793 0.3733 0.074 Uiso 1 1 calc R
O32 O 1.1544(5) 0.2886(5) 0.2188(4) 0.052(3) Uani 1 1 d .
O33 O 1.1915(6) 0.3665(5) 0.1352(5) 0.055(3) Uani 1 1 d .
C81 C 0.8809(12) 0.2953(9) 0.0606(10) 0.087(6) Uani 1 1 d .
C82 C 0.9458(12) 0.2810(7) 0.0889(9) 0.070(5) Uani 1 1 d .
C83 C 0.9446(9) 0.2556(8) 0.1440(8) 0.054(4) Uani 1 1 d .
C84 C 0.8776(11) 0.2433(9) 0.1682(9) 0.083(6) Uani 1 1 d .
H67 H 0.8766 0.2235 0.2056 0.099 Uiso 1 1 calc R
C85 C 0.8094(9) 0.2579(8) 0.1419(9) 0.064(5) Uani 1 1 d .
H68 H 0.7648 0.2493 0.1612 0.077 Uiso 1 1 calc R
C86 C 0.8115(9) 0.2850(9) 0.0874(9) 0.079(5) Uani 1 1 d .
H69 H 0.7683 0.2968 0.0676 0.094 Uiso 1 1 calc R
O34 O 1.0127(6) 0.2944(5) 0.0672(5) 0.058(3) Uani 1 1 d .
O35 O 1.0072(6) 0.2449(5) 0.1724(5) 0.066(3) Uani 1 1 d .
C87 C 0.8740(10) 0.3145(9) -0.0002(11) 0.077(6) Uani 1 1 d .
H70 H 0.8293 0.3271 -0.0142 0.093 Uiso 1 1 calc R
N11 N 0.9205(9) 0.3165(7) -0.0377(8) 0.080(5) Uani 1 1 d .
O36 O 0.8951(8) 0.3349(8) -0.0969(7) 0.118(5) Uani 1 1 d .
C88 C 0.9280(12) 0.3160(13) -0.1461(9) 0.098(7) Uani 1 1 d .
H71 H 0.9862 0.3364 -0.1301 0.118 Uiso 1 1 calc R
H72 H 0.9144 0.3393 -0.1813 0.118 Uiso 1 1 calc R
C89 C 0.9065(13) 0.2333(13) -0.1791(11) 0.124(8) Uani 1 1 d .
H73 H 0.8502 0.2127 -0.2024 0.148 Uiso 1 1 calc R
H74 H 0.9398 0.2287 -0.2107 0.148 Uiso 1 1 calc R
O37 O 0.9205(7) 0.1978(7) -0.1299(7) 0.110(5) Uani 1 1 d .
N12 N 1.0034(8) 0.2289(7) -0.0960(6) 0.066(4) Uani 1 1 d .
C90 C 1.0443(10) 0.1948(11) -0.1209(8) 0.082(6) Uani 1 1 d .
H75 H 1.0185 0.1586 -0.1587 0.099 Uiso 1 1 calc R
C91 C 1.1277(11) 0.2090(9) -0.0941(9) 0.072(5) Uani 1 1 d .
C92 C 1.1698(12) 0.2489(8) -0.0331(8) 0.067(5) Uani 1 1 d .
C93 C 1.2465(11) 0.2520(9) -0.0122(9) 0.067(5) Uani 1 1 d .
C94 C 1.2810(11) 0.2170(9) -0.0484(8) 0.076(5) Uani 1 1 d .
H76 H 1.3332 0.2183 -0.0318 0.091 Uiso 1 1 calc R
C95 C 1.2382(13) 0.1766(10) -0.1137(9) 0.087(6) Uani 1 1 d .
H77 H 1.2640 0.1566 -0.1424 0.104 Uiso 1 1 calc R
C96 C 1.1586(14) 0.1683(9) -0.1327(8) 0.089(6) Uani 1 1 d .
H78 H 1.1261 0.1355 -0.1711 0.107 Uiso 1 1 calc R
O38 O 1.1396(6) 0.2872(5) 0.0058(5) 0.065(3) Uani 1 1 d .
O39 O 1.2848(6) 0.2884(5) 0.0472(5) 0.059(3) Uani 1 1 d .
C97 C 1.4382(18) 0.5539(10) 0.0539(13) 0.105(9) Uani 1 1 d .
C98 C 1.3697(13) 0.4981(10) 0.0554(9) 0.076(6) Uani 1 1 d .
C99 C 1.2952(13) 0.4812(11) 0.0080(10) 0.081(6) Uani 1 1 d .
C100 C 1.2850(15) 0.5260(9) -0.0372(10) 0.110(8) Uani 1 1 d .
H79 H 1.2356 0.5177 -0.0654 0.132 Uiso 1 1 calc R
C101 C 1.3534(17) 0.5818(12) -0.0359(13) 0.122(9) Uani 1 1 d .
H80 H 1.3524 0.6108 -0.0665 0.147 Uiso 1 1 calc R
C102 C 1.4221(16) 0.5952(11) 0.0090(11) 0.120(9) Uani 1 1 d .
H81 H 1.4642 0.6372 0.0104 0.144 Uiso 1 1 calc R
O40 O 1.3636(6) 0.4509(5) 0.0928(5) 0.070(3) Uani 1 1 d .
O41 O 1.2324(7) 0.4249(6) 0.0079(6) 0.083(4) Uani 1 1 d D
C103 C 1.5104(16) 0.5726(15) 0.1013(17) 0.134(14) Uani 1 1 d .
H82 H 1.5548 0.6091 0.0960 0.161 Uiso 1 1 calc R
N13 N 1.5201(16) 0.5464(12) 0.1475(12) 0.164(13) Uani 1 1 d .
O42 O 1.5983(11) 0.5873(8) 0.1767(10) 0.128(6) Uani 1 1 d .
C104 C 1.6191(11) 0.5582(13) 0.2306(16) 0.134(10) Uani 1 1 d .
H83 H 1.6773 0.5703 0.2420 0.160 Uiso 1 1 calc R
H84 H 1.5945 0.5063 0.2185 0.160 Uiso 1 1 calc R
C105 C 1.5910(14) 0.5865(11) 0.2893(15) 0.150(11) Uani 1 1 d .
H85 H 1.6109 0.5692 0.3270 0.180 Uiso 1 1 calc R
H86 H 1.6150 0.6384 0.3001 0.180 Uiso 1 1 calc R
O43 O 1.5034(10) 0.5666(6) 0.2801(7) 0.132(6) Uani 1 1 d .
N14 N 1.4668(11) 0.4891(9) 0.2547(9) 0.110(6) Uani 1 1 d .
C106 C 1.4461(9) 0.4626(9) 0.2995(10) 0.082(6) Uani 1 1 d .
H87 H 1.4625 0.4929 0.3412 0.098 Uiso 1 1 calc R
C107 C 1.3990(10) 0.3896(8) 0.2957(8) 0.069(5) Uani 1 1 d .
C108 C 1.3635(10) 0.3420(8) 0.2354(8) 0.059(5) Uani 1 1 d .
C109 C 1.3161(9) 0.2724(9) 0.2348(8) 0.065(5) Uani 1 1 d .
C110 C 1.2997(10) 0.2521(9) 0.2897(9) 0.069(5) Uani 1 1 d .
H88 H 1.2669 0.2051 0.2873 0.082 Uiso 1 1 calc R
C111 C 1.3301(11) 0.2989(12) 0.3500(10) 0.089(6) Uani 1 1 d .
H89 H 1.3178 0.2855 0.3888 0.107 Uiso 1 1 calc R
C112 C 1.3766(12) 0.3623(11) 0.3501(9) 0.091(6) Uani 1 1 d .
H90 H 1.3978 0.3939 0.3912 0.110 Uiso 1 1 calc R
O44 O 1.3799(6) 0.3572(5) 0.1802(5) 0.069(3) Uani 1 1 d .
O45 O 1.2873(5) 0.2259(4) 0.1760(5) 0.049(2) Uani 1 1 d .
C113 C 1.4589(10) 0.1123(11) 0.0373(12) 0.106(8) Uani 1 1 d .
C114 C 1.4299(11) 0.1643(10) 0.0633(9) 0.074(6) Uani 1 1 d .
C115 C 1.4773(15) 0.2309(14) 0.0848(9) 0.098(7) Uani 1 1 d .
C116 C 1.5614(15) 0.2510(9) 0.0845(8) 0.086(6) Uani 1 1 d .
H91 H 1.5975 0.2975 0.1018 0.103 Uiso 1 1 calc R
C117 C 1.5839(11) 0.1999(14) 0.0585(12) 0.107(7) Uani 1 1 d .
H92 H 1.6371 0.2117 0.0536 0.128 Uiso 1 1 calc R
C118 C 1.5368(12) 0.1332(11) 0.0386(11) 0.104(7) Uani 1 1 d .
H93 H 1.5591 0.0989 0.0247 0.125 Uiso 1 1 calc R
O46 O 1.3548(5) 0.1548(5) 0.0691(5) 0.056(3) Uani 1 1 d .
O47 O 1.4576(6) 0.2821(6) 0.1140(6) 0.074(3) Uani 1 1 d D
C119 C 1.4153(12) 0.0406(10) 0.0161(12) 0.117(9) Uani 1 1 d .
H94 H 1.4422 0.0095 0.0038 0.141 Uiso 1 1 calc R
N15 N 1.3420(9) 0.0152(8) 0.0127(8) 0.095(6) Uani 1 1 d .
O48 O 1.3179(8) -0.0594(8) -0.0131(9) 0.131(6) Uani 1 1 d .
C120 C 1.2337(11) -0.0947(10) -0.0384(12) 0.096(7) Uani 1 1 d .
H95 H 1.2046 -0.0807 -0.0065 0.115 Uiso 1 1 calc R
H96 H 1.2211 -0.1462 -0.0448 0.115 Uiso 1 1 calc R
C121 C 1.2072(14) -0.0773(11) -0.1007(12) 0.115(8) Uani 1 1 d .
H97 H 1.2310 -0.0978 -0.1335 0.138 Uiso 1 1 calc R
H98 H 1.1490 -0.1009 -0.1146 0.138 Uiso 1 1 calc R
O49 O 1.2245(8) -0.0068(6) -0.1016(6) 0.099(4) Uani 1 1 d .
N16 N 1.1946(9) 0.0231(7) -0.0509(7) 0.078(5) Uani 1 1 d .
C122 C 1.1262(12) 0.0206(9) -0.0745(9) 0.080(5) Uani 1 1 d .
H99 H 1.1016 -0.0059 -0.1174 0.096 Uiso 1 1 calc R
C123 C 1.0831(9) 0.0554(7) -0.0402(7) 0.053(4) Uani 1 1 d .
C124 C 1.1131(9) 0.1003(8) 0.0220(7) 0.051(4) Uani 1 1 d .
C125 C 1.0712(9) 0.1376(7) 0.0455(7) 0.046(4) Uani 1 1 d .
C126 C 0.9980(10) 0.1267(8) 0.0126(9) 0.070(5) Uani 1 1 d .
H100 H 0.9696 0.1535 0.0309 0.084 Uiso 1 1 calc R
C127 C 0.9615(10) 0.0810(9) -0.0444(9) 0.074(5) Uani 1 1 d .
H101 H 0.9083 0.0735 -0.0646 0.089 Uiso 1 1 calc R
C128 C 1.0037(10) 0.0470(8) -0.0708(8) 0.078(6) Uani 1 1 d .
H102 H 0.9803 0.0156 -0.1118 0.094 Uiso 1 1 calc R
O50 O 1.1841(5) 0.1071(5) 0.0595(5) 0.052(3) Uani 1 1 d .
O51 O 1.1042(5) 0.1829(4) 0.1031(5) 0.050(3) Uani 1 1 d .
O52 O 1.0882(6) 0.4029(5) -0.0257(5) 0.074(3) Uani 1 1 d D
H103 H 1.1476(17) 0.416(7) -0.014(8) 0.110 Uiso 1 1 d D
H104 H 1.074(9) 0.439(7) 0.004(6) 0.110 Uiso 1 1 d D
O53 O 1.5245(7) 0.4096(6) 0.1364(8) 0.111(5) Uani 1 1 d D
H105 H 1.509(6) 0.3619(11) 0.128(9) 0.166 Uiso 1 1 d D
H106 H 1.558(11) 0.428(7) 0.112(9) 0.166 Uiso 1 1 d D
O54 O 1.2558(5) 0.0140(5) 0.1092(5) 0.065(3) Uani 1 1 d D
H107 H 1.235(7) 0.043(5) 0.140(6) 0.098 Uiso 1 1 d D
H108 H 1.302(5) -0.005(6) 0.116(6) 0.098 Uiso 1 1 d D
O55 O 0.6468(7) 0.1372(6) 0.1869(6) 0.101(4) Uani 1 1 d D
O56 O 0.5978(6) 0.0755(6) 0.3291(6) 0.092(4) Uani 1 1 d .
O57 O 0.609(2) -0.084(2) 0.131(2) 0.200(16) Uiso 0.50 1 d P
O58 O 0.5454(15) 0.0071(15) 0.1928(13) 0.205(11) Uani 0.75 1 d P
O59 O 0.619(4) 0.011(4) 0.115(4) 0.17(3) Uiso 0.25 1 d P
O60 O 0.521(3) 0.079(2) 0.232(2) 0.080(13) Uiso 0.25 1 d P
O61 O 0.4036(19) 0.0407(19) 0.1885(18) 0.154(12) Uiso 0.50 1 d P
O62 O 0.531(2) -0.197(2) 0.101(2) 0.211(17) Uiso 0.50 1 d P
O63 O 0.482(2) -0.1372(19) 0.1321(19) 0.170(14) Uiso 0.50 1 d P
O64 O 0.416(2) -0.1642(18) 0.1339(17) 0.153(12) Uiso 0.50 1 d P
O65 O 0.308(2) -0.2097(19) 0.1158(19) 0.179(14) Uiso 0.50 1 d P
O66 O 0.448(4) 0.324(3) 0.532(3) 0.31(3) Uiso 0.50 1 d PD
O67 O 1.0438(15) 0.5006(13) 0.0409(16) 0.349(18) Uani 1 1 d D
O68 O 1.3847(17) -0.0142(17) 0.1473(16) 0.142(11) Uiso 0.50 1 d PD
O69 O 1.218(3) -0.129(3) 0.094(3) 0.114(18) Uiso 0.25 1 d P
O70 O 0.530(3) 0.369(3) 0.568(3) 0.26(2) Uiso 0.50 1 d P

loop_
_atom_site_aniso_label
_atom_site_aniso_U_11
_atom_site_aniso_U_22
_atom_site_aniso_U_33
_atom_site_aniso_U_23
_atom_site_aniso_U_13
_atom_site_aniso_U_12
Zn1 0.0636(12) 0.0533(11) 0.0495(12) 0.0036(9) 0.0096(10) 0.0166(10)
Zn2 0.0625(13) 0.0677(13) 0.0684(15) 0.0086(11) 0.0182(11) 0.0196(11)
Zn3 0.0677(13) 0.0755(14) 0.0527(13) 0.0182(10) 0.0108(10) 0.0245(11)
Zn4 0.0518(11) 0.0566(11) 0.0390(11) 0.0083(9) 0.0049(9) 0.0194(9)
Zn5 0.0601(12) 0.0592(12) 0.0461(12) 0.0091(9) 0.0124(9) 0.0226(10)
Zn6 0.0586(12) 0.0649(12) 0.0487(12) 0.0072(10) 0.0040(9) 0.0253(10)
Zn7 0.0589(12) 0.0599(12) 0.0424(12) 0.0065(9) 0.0092(9) 0.0252(9)
Zn8 0.0527(11) 0.0560(11) 0.0410(11) 0.0073(9) 0.0073(9) 0.0179(9)
C1 0.060(11) 0.065(12) 0.057(12) 0.015(9) -0.007(9) 0.014(9)
C2 0.043(9) 0.052(10) 0.049(11) -0.003(8) -0.012(8) 0.001(8)
C3 0.052(11) 0.067(12) 0.056(12) 0.006(9) 0.014(9) 0.006(9)
C4 0.048(11) 0.105(15) 0.065(13) 0.015(11) -0.001(9) 0.031(10)
C5 0.107(15) 0.060(11) 0.045(11) -0.001(9) -0.027(10) 0.011(11)
C6 0.093(14) 0.045(10) 0.064(13) -0.004(9) -0.006(10) 0.019(10)
O1 0.057(7) 0.040(6) 0.053(7) 0.003(5) 0.013(5) 0.018(5)
O2 0.045(6) 0.057(7) 0.064(8) 0.011(6) 0.005(5) 0.025(5)
C7 0.106(17) 0.068(13) 0.058(13) 0.002(10) 0.016(12) 0.021(12)
N1 0.094(12) 0.054(9) 0.059(11) -0.014(7) 0.013(9) 0.012(9)
O3 0.080(8) 0.069(8) 0.062(8) -0.015(6) 0.001(6) 0.021(7)
C8 0.094(14) 0.046(11) 0.066(13) -0.007(9) 0.006(11) 0.016(10)
C9 0.079(13) 0.040(10) 0.085(15) -0.015(10) -0.021(11) 0.008(9)
O4 0.090(9) 0.035(6) 0.105(11) 0.004(6) 0.037(8) 0.011(6)
N2 0.070(10) 0.064(10) 0.076(12) 0.000(9) 0.032(9) 0.010(8)
C10 0.066(12) 0.046(10) 0.067(13) 0.002(9) 0.019(10) -0.002(9)
C11 0.066(12) 0.076(13) 0.053(12) 0.013(10) 0.020(10) 0.033(11)
C12 0.062(11) 0.042(10) 0.046(10) 0.008(8) 0.009(8) 0.016(9)
C13 0.102(15) 0.045(10) 0.039(10) -0.004(8) 0.026(10) 0.023(10)
C14 0.085(14) 0.092(15) 0.055(12) 0.016(11) 0.027(10) 0.051(12)
C15 0.090(14) 0.071(13) 0.060(12) 0.018(10) 0.013(11) 0.053(12)
C16 0.063(12) 0.061(11) 0.082(15) 0.018(10) 0.049(11) 0.012(10)
O5 0.037(5) 0.047(6) 0.038(6) 0.006(5) 0.005(5) 0.005(4)
O6 0.052(6) 0.071(7) 0.042(7) 0.008(5) 0.003(5) 0.017(6)
C17 0.096(16) 0.106(15) 0.042(12) 0.014(11) 0.010(11) 0.051(13)
C18 0.040(10) 0.089(13) 0.062(12) -0.022(10) -0.002(9) 0.040(9)
C19 0.084(13) 0.053(10) 0.031(9) 0.007(8) 0.008(9) 0.030(9)
C20 0.125(16) 0.054(11) 0.048(12) 0.014(9) 0.023(12) 0.034(11)
C21 0.104(17) 0.106(17) 0.073(15) 0.025(12) 0.048(14) 0.042(15)
C22 0.119(18) 0.096(15) 0.071(15) 0.035(12) 0.067(14) 0.053(14)
O7 0.053(6) 0.060(6) 0.042(7) 0.004(5) 0.017(5) 0.013(5)
O8 0.066(7) 0.065(7) 0.058(8) 0.002(6) 0.011(6) 0.017(6)
C23 0.112(19) 0.062(13) 0.100(18) -0.003(12) 0.028(15) 0.039(13)
N3 0.048(9) 0.084(11) 0.120(15) 0.007(10) 0.034(10) 0.026(8)
O9 0.074(10) 0.102(11) 0.142(14) -0.024(9) 0.038(9) 0.025(8)
C24 0.083(16) 0.076(16) 0.19(3) -0.007(18) 0.058(18) -0.011(14)
C25 0.058(15) 0.13(2) 0.14(2) -0.021(17) 0.050(15) 0.002(14)
O10 0.107(11) 0.074(8) 0.064(9) 0.008(7) 0.019(8) 0.017(7)
N4 0.061(9) 0.072(9) 0.039(8) 0.014(7) 0.013(7) 0.018(7)
C26 0.064(11) 0.052(10) 0.051(11) 0.013(9) -0.014(9) 0.001(9)
C27 0.078(12) 0.058(11) 0.035(10) 0.004(8) 0.017(9) 0.033(9)
C28 0.055(11) 0.086(13) 0.035(10) 0.000(10) -0.025(8) 0.009(10)
C29 0.054(10) 0.064(11) 0.035(10) -0.004(8) 0.003(8) 0.027(9)
C30 0.055(10) 0.099(13) 0.021(8) 0.000(9) 0.002(7) 0.035(10)
C31 0.027(8) 0.075(11) 0.049(10) 0.013(9) 0.001(7) 0.017(8)
C32 0.036(9) 0.068(11) 0.044(10) 0.015(8) 0.001(7) -0.001(8)
O11 0.053(7) 0.081(8) 0.048(7) 0.012(6) 0.017(5) 0.026(6)
O12 0.041(6) 0.061(7) 0.052(7) 0.005(5) 0.012(5) 0.001(5)
C33 0.069(12) 0.085(13) 0.060(12) 0.031(10) 0.009(10) 0.042(10)
C34 0.034(9) 0.082(12) 0.068(12) 0.043(10) 0.000(9) 0.020(9)
C35 0.066(12) 0.062(11) 0.058(12) 0.013(9) 0.010(10) 0.029(10)
C36 0.050(11) 0.091(14) 0.097(16) 0.044(12) -0.007(10) 0.033(10)
C37 0.047(11) 0.107(16) 0.114(19) 0.072(14) 0.000(12) 0.009(11)
C38 0.061(13) 0.143(19) 0.088(17) 0.045(14) -0.028(12) 0.025(13)
O13 0.048(6) 0.082(7) 0.050(7) 0.026(6) 0.013(5) 0.024(6)
O14 0.039(6) 0.065(7) 0.074(9) 0.011(6) 0.003(6) 0.015(5)
C39 0.096(16) 0.127(18) 0.077(16) 0.064(14) 0.032(13) 0.030(15)
N5 0.059(9) 0.098(11) 0.071(11) 0.054(9) 0.011(9) 0.021(9)
O15 0.053(8) 0.157(12) 0.098(11) 0.067(10) 0.021(8) 0.029(8)
C40 0.113(17) 0.112(16) 0.045(12) -0.007(11) 0.042(12) 0.039(14)
C41 0.136(19) 0.133(19) 0.059(14) 0.023(14) 0.047(14) 0.039(15)
O16 0.080(8) 0.071(8) 0.077(9) 0.025(7) 0.011(7) 0.026(7)
N6 0.096(12) 0.065(10) 0.083(12) 0.045(9) 0.037(10) 0.036(9)
C42 0.077(14) 0.098(15) 0.049(12) 0.008(11) 0.027(11) 0.023(12)
C43 0.041(9) 0.046(10) 0.046(10) 0.016(8) 0.007(8) 0.004(8)
C44 0.052(10) 0.048(10) 0.043(10) -0.004(8) 0.002(8) 0.009(8)
C45 0.041(9) 0.052(9) 0.040(9) 0.020(7) 0.025(7) 0.010(7)
C46 0.051(10) 0.073(12) 0.050(11) -0.004(9) -0.001(8) 0.024(9)
C47 0.085(13) 0.037(10) 0.082(15) 0.013(9) 0.051(12) -0.001(9)
C48 0.117(16) 0.048(10) 0.061(12) 0.039(9) 0.051(12) 0.042(11)
O17 0.057(6) 0.056(6) 0.038(6) 0.004(5) 0.004(5) 0.026(5)
O18 0.050(6) 0.063(7) 0.039(6) 0.009(5) -0.003(5) 0.011(5)
C49 0.042(9) 0.063(10) 0.044(10) 0.002(8) 0.013(8) 0.020(8)
C50 0.047(10) 0.088(13) 0.031(9) -0.007(9) 0.006(8) 0.010(9)
C51 0.044(9) 0.057(10) 0.042(10) 0.011(8) 0.015(8) 0.011(8)
C52 0.062(10) 0.061(10) 0.031(9) 0.008(7) -0.003(7) 0.029(8)
C53 0.066(11) 0.062(11) 0.047(11) -0.009(8) -0.001(8) 0.031(9)
C54 0.073(11) 0.045(10) 0.058(12) 0.006(8) 0.011(9) 0.024(9)
O19 0.066(6) 0.043(5) 0.023(5) 0.006(4) 0.000(5) 0.028(5)
O20 0.100(8) 0.077(7) 0.025(6) 0.020(5) 0.011(6) 0.050(7)
C55 0.044(9) 0.067(10) 0.037(10) -0.001(8) 0.006(7) 0.029(8)
N7 0.056(8) 0.065(8) 0.039(8) 0.016(7) -0.004(6) 0.029(7)
O21 0.054(6) 0.095(8) 0.037(6) 0.019(6) 0.021(5) 0.036(6)
C56 0.056(10) 0.061(10) 0.039(10) 0.016(8) 0.016(8) 0.028(8)
C57 0.079(12) 0.071(11) 0.050(11) 0.020(9) 0.012(9) 0.046(10)
O22 0.062(7) 0.046(6) 0.056(7) 0.016(5) 0.013(5) 0.021(5)
N8 0.031(7) 0.056(8) 0.057(9) 0.022(7) 0.004(6) 0.013(6)
C58 0.034(9) 0.041(9) 0.064(11) 0.028(8) 0.014(8) -0.002(7)
C59 0.046(9) 0.071(11) 0.023(8) 0.012(7) -0.002(7) 0.030(8)
C60 0.035(8) 0.052(9) 0.022(8) 0.013(7) -0.004(6) 0.009(7)
C61 0.069(12) 0.060(11) 0.045(10) 0.016(9) -0.004(9) 0.035(9)
C62 0.044(9) 0.057(10) 0.041(10) -0.011(8) 0.013(8) 0.006(8)
C63 0.039(9) 0.074(11) 0.025(8) 0.002(8) 0.004(7) 0.012(8)
C64 0.038(9) 0.072(11) 0.026(8) 0.027(8) 0.000(7) 0.010(8)
O23 0.054(6) 0.034(5) 0.044(6) 0.006(4) 0.007(5) 0.024(5)
O24 0.045(6) 0.056(6) 0.044(6) 0.010(5) 0.026(5) 0.031(5)
O25 0.059(7) 0.109(9) 0.074(9) 0.026(8) 0.010(6) 0.048(7)
O26 0.066(7) 0.049(7) 0.069(9) 0.004(6) -0.004(6) 0.019(6)
O27 0.043(6) 0.050(6) 0.037(6) -0.008(4) 0.013(5) 0.015(5)
Zn9 0.0708(13) 0.0571(12) 0.0481(12) 0.0102(9) 0.0148(10) 0.0227(10)
Zn10 0.0740(14) 0.0777(14) 0.0592(14) 0.0254(11) 0.0010(11) 0.0259(11)
Zn11 0.0779(15) 0.0730(14) 0.0839(18) -0.0003(13) 0.0154(13) -0.0001(12)
Zn12 0.0541(12) 0.0573(12) 0.0763(16) 0.0046(10) 0.0125(11) 0.0170(10)
Zn13 0.0686(13) 0.0573(12) 0.0426(12) 0.0097(9) 0.0086(10) 0.0245(10)
Zn14 0.0799(14) 0.0573(12) 0.0489(13) 0.0145(9) 0.0140(11) 0.0213(10)
Zn15 0.0541(12) 0.0597(12) 0.0496(12) 0.0092(9) 0.0029(9) 0.0114(9)
Zn16 0.0575(12) 0.0594(11) 0.0356(11) 0.0101(9) 0.0055(9) 0.0180(9)
C65 0.057(11) 0.053(10) 0.041(10) 0.012(8) 0.006(8) 0.009(9)
C66 0.061(11) 0.060(11) 0.038(10) 0.012(8) -0.003(8) 0.018(9)
C67 0.062(11) 0.032(9) 0.040(10) 0.004(7) -0.004(8) 0.010(8)
C68 0.077(12) 0.071(12) 0.033(10) 0.006(8) -0.010(9) 0.024(10)
C69 0.087(12) 0.036(9) 0.022(8) 0.013(7) -0.010(8) 0.006(9)
C70 0.074(12) 0.064(12) 0.034(10) 0.016(8) 0.000(8) 0.017(10)
O28 0.072(7) 0.039(6) 0.048(7) 0.013(5) 0.023(5) 0.030(5)
O29 0.070(7) 0.060(7) 0.049(7) 0.019(5) 0.008(6) 0.023(6)
C71 0.053(10) 0.061(11) 0.044(10) 0.019(8) 0.007(8) 0.014(9)
N9 0.065(9) 0.060(9) 0.051(9) 0.009(7) 0.021(7) 0.025(7)
O30 0.082(9) 0.093(9) 0.074(9) 0.008(7) 0.027(7) 0.035(8)
C72 0.110(16) 0.122(17) 0.040(11) 0.023(11) 0.021(11) 0.071(14)
C73 0.078(12) 0.052(10) 0.052(11) 0.012(8) 0.019(10) 0.018(9)
O31 0.093(9) 0.098(9) 0.052(8) 0.014(6) 0.027(7) 0.067(7)
N10 0.061(9) 0.065(9) 0.041(9) 0.003(7) 0.006(7) 0.009(7)
C74 0.047(10) 0.106(14) 0.041(10) -0.012(10) -0.007(8) 0.045(10)
C75 0.107(15) 0.072(12) 0.044(11) 0.036(10) 0.037(11) 0.042(11)
C76 0.058(10) 0.038(9) 0.057(11) 0.021(8) 0.019(9) 0.020(8)
C77 0.069(12) 0.074(12) 0.048(11) 0.002(9) 0.026(9) 0.038(10)
C78 0.064(11) 0.053(10) 0.056(12) 0.011(9) 0.019(9) 0.020(9)
C79 0.096(15) 0.060(12) 0.090(17) -0.007(11) 0.044(13) 0.011(11)
C80 0.064(11) 0.047(10) 0.059(12) -0.002(9) 0.013(9) 0.005(9)
O32 0.069(7) 0.050(6) 0.037(6) 0.018(5) 0.023(5) 0.009(5)
O33 0.076(7) 0.047(6) 0.035(6) 0.016(5) 0.011(5) 0.010(5)
C81 0.088(15) 0.090(14) 0.089(16) 0.046(12) -0.015(12) 0.044(12)
C82 0.120(17) 0.035(9) 0.055(12) 0.015(8) 0.003(12) 0.032(10)
C83 0.044(10) 0.057(10) 0.057(12) 0.009(8) 0.014(9) 0.011(8)
C84 0.083(14) 0.103(15) 0.059(13) 0.036(11) -0.008(11) 0.029(12)
C85 0.040(10) 0.064(11) 0.071(13) 0.007(9) 0.003(9) 0.004(8)
C86 0.033(10) 0.109(15) 0.077(15) 0.017(12) 0.009(10) 0.005(10)
O34 0.052(7) 0.062(7) 0.056(7) 0.008(5) 0.019(6) 0.014(5)
O35 0.053(7) 0.101(9) 0.049(7) 0.023(6) 0.000(6) 0.034(6)
C87 0.055(12) 0.071(13) 0.099(18) 0.020(12) -0.008(11) 0.022(10)
N11 0.090(12) 0.091(11) 0.070(12) 0.042(9) 0.011(9) 0.037(10)
O36 0.124(12) 0.178(14) 0.087(11) 0.080(11) 0.005(10) 0.084(11)
C88 0.094(15) 0.19(2) 0.049(13) 0.073(15) 0.034(12) 0.071(17)
C89 0.109(17) 0.15(2) 0.090(18) 0.076(17) -0.022(14) 0.011(16)
O37 0.071(9) 0.127(11) 0.089(11) 0.039(9) -0.038(8) -0.006(8)
N12 0.068(10) 0.071(10) 0.043(9) 0.019(7) -0.009(7) 0.011(8)
C90 0.065(13) 0.144(19) 0.034(11) 0.038(11) -0.001(9) 0.027(13)
C91 0.095(15) 0.060(11) 0.062(13) 0.019(10) 0.001(11) 0.032(11)
C92 0.106(16) 0.044(10) 0.035(10) 0.005(8) 0.001(11) 0.014(10)
C93 0.085(14) 0.074(13) 0.045(12) 0.037(10) 0.005(11) 0.023(11)
C94 0.104(15) 0.085(13) 0.044(11) 0.019(10) 0.012(11) 0.041(12)
C95 0.115(17) 0.097(15) 0.047(13) 0.000(11) 0.039(13) 0.030(13)
C96 0.123(18) 0.063(12) 0.044(12) -0.010(9) 0.015(12) -0.006(13)
O38 0.062(7) 0.069(7) 0.063(8) 0.032(6) 0.003(6) 0.019(6)
O39 0.074(7) 0.062(7) 0.039(7) 0.003(5) -0.007(6) 0.036(6)
C97 0.18(3) 0.058(13) 0.10(2) 0.037(13) 0.11(2) 0.028(16)
C98 0.121(18) 0.072(13) 0.063(14) 0.032(11) 0.055(13) 0.047(13)
C99 0.108(17) 0.093(15) 0.073(15) 0.050(12) 0.050(13) 0.046(14)
C100 0.20(2) 0.062(13) 0.115(19) 0.062(13) 0.093(18) 0.068(16)
C101 0.17(3) 0.088(17) 0.10(2) 0.034(16) 0.058(19) 0.013(18)
C102 0.15(2) 0.076(15) 0.071(17) 0.005(13) 0.028(16) -0.043(15)
O40 0.074(8) 0.068(8) 0.059(8) 0.008(6) 0.001(6) 0.021(6)
O41 0.110(10) 0.074(8) 0.071(9) 0.038(7) 0.033(8) 0.026(8)
C103 0.070(18) 0.13(2) 0.17(3) -0.06(2) 0.05(2) 0.015(16)
N13 0.15(2) 0.112(17) 0.11(2) -0.002(14) -0.036(17) -0.075(14)
O42 0.139(15) 0.085(11) 0.135(17) 0.033(11) 0.017(13) 0.007(10)
C104 0.029(12) 0.13(2) 0.19(3) -0.01(2) 0.006(16) -0.015(12)
C105 0.080(18) 0.078(16) 0.22(4) 0.017(18) -0.01(2) -0.040(14)
O43 0.173(16) 0.052(8) 0.111(13) -0.018(8) 0.019(11) -0.017(9)
N14 0.137(16) 0.096(14) 0.101(16) 0.023(12) 0.060(13) 0.028(12)
C106 0.057(11) 0.067(12) 0.063(14) -0.020(10) -0.019(10) -0.025(9)
C107 0.103(14) 0.046(10) 0.033(10) -0.002(8) 0.003(9) 0.002(9)
C108 0.077(12) 0.039(10) 0.060(12) -0.008(8) 0.016(10) 0.026(9)
C109 0.058(11) 0.080(13) 0.036(10) -0.003(9) -0.011(8) 0.010(10)
C110 0.087(13) 0.069(12) 0.052(12) 0.010(10) 0.007(10) 0.036(10)
C111 0.088(15) 0.118(18) 0.057(14) 0.015(13) 0.018(12) 0.031(14)
C112 0.118(18) 0.107(17) 0.040(12) 0.011(12) -0.006(12) 0.041(15)
O44 0.071(8) 0.074(8) 0.054(8) -0.003(6) 0.009(6) 0.023(6)
O45 0.043(6) 0.046(6) 0.056(7) 0.010(5) 0.005(5) 0.014(5)
C113 0.030(11) 0.074(15) 0.20(3) 0.001(14) 0.010(13) 0.024(11)
C114 0.055(12) 0.058(12) 0.090(15) 0.033(10) -0.005(10) -0.004(10)
C115 0.095(18) 0.16(2) 0.033(12) 0.046(14) 0.015(12) 0.019(18)
C116 0.14(2) 0.051(12) 0.048(12) 0.003(9) -0.011(12) 0.027(13)
C117 0.059(14) 0.12(2) 0.13(2) 0.045(17) 0.019(14) 0.007(14)
C118 0.072(15) 0.079(15) 0.15(2) 0.020(14) 0.016(14) 0.023(13)
O46 0.029(6) 0.065(7) 0.063(8) 0.004(5) 0.009(5) 0.007(5)
O47 0.034(6) 0.081(8) 0.083(10) 0.012(7) 0.024(6) -0.016(6)
C119 0.061(14) 0.064(14) 0.23(3) -0.003(15) 0.048(16) 0.032(12)
N15 0.070(11) 0.060(10) 0.158(18) -0.004(10) 0.037(11) 0.033(9)
O48 0.084(11) 0.091(11) 0.216(19) 0.024(11) 0.042(12) 0.026(9)
C120 0.073(15) 0.066(13) 0.13(2) -0.003(13) 0.016(14) 0.018(11)
C121 0.15(2) 0.084(17) 0.14(3) 0.042(16) 0.08(2) 0.060(16)
O49 0.150(12) 0.074(9) 0.085(10) 0.000(7) 0.048(9) 0.053(9)
N16 0.065(10) 0.091(11) 0.055(10) -0.042(8) 0.020(8) 0.018(8)
C122 0.082(14) 0.085(13) 0.053(13) -0.003(10) 0.005(11) 0.017(12)
C123 0.066(11) 0.036(8) 0.043(10) -0.001(7) 0.004(9) 0.007(8)
C124 0.040(9) 0.055(10) 0.038(9) 0.015(8) 0.002(8) -0.010(8)
C125 0.055(10) 0.029(8) 0.044(10) 0.004(7) 0.013(8) 0.003(8)
C126 0.071(13) 0.058(11) 0.062(13) 0.001(9) 0.008(10) 0.007(10)
C127 0.054(12) 0.081(14) 0.075(15) 0.016(11) -0.013(10) 0.021(10)
C128 0.071(13) 0.063(12) 0.043(11) -0.001(9) -0.047(9) -0.019(9)
O50 0.047(6) 0.073(7) 0.045(7) 0.009(5) 0.017(5) 0.029(5)
O51 0.064(7) 0.031(5) 0.055(7) 0.001(5) 0.006(5) 0.025(5)
O52 0.082(8) 0.059(7) 0.065(9) 0.012(6) 0.003(7) 0.011(7)
O53 0.063(9) 0.079(9) 0.184(16) 0.015(9) 0.059(9) 0.006(7)
O54 0.035(6) 0.066(7) 0.079(9) -0.017(6) 0.006(6) 0.016(5)
O55 0.117(10) 0.128(11) 0.059(9) 0.002(8) -0.005(8) 0.067(9)
O56 0.063(8) 0.093(9) 0.114(11) 0.013(8) 0.017(7) 0.024(7)
O58 0.20(2) 0.27(3) 0.15(2) 0.08(2) 0.01(2) 0.09(2)
O67 0.30(4) 0.21(2) 0.37(5) -0.03(3) -0.08(3) -0.03(2)

loop_
_atom_type_symbol
_atom_type_description
_atom_type_scat_dispersion_real
_atom_type_scat_dispersion_imag
_atom_type_scat_source
C C 0.0033 0.0016 'International Tables Vol C Tables 4.2.6.8 and 6.1.1.4'
H H 0.0000 0.0000 'International Tables Vol C Tables 4.2.6.8 and 6.1.1.4'
N N 0.0061 0.0033 'International Tables Vol C Tables 4.2.6.8 and 6.1.1.4'
O O 0.0106 0.0060 'International Tables Vol C Tables 4.2.6.8 and 6.1.1.4'
Zn Zn 0.2839 1.4301 'International Tables Vol C Tables 4.2.6.8 and 6.1.1.4'

loop_
_geom_angle_atom_site_label_1
_geom_angle_atom_site_label_2
_geom_angle_atom_site_label_3
_geom_angle
O8 Zn1 O5 79.3(4)
O8 Zn1 O1 105.5(4)
O5 Zn1 O1 92.8(4)
O8 Zn1 N2 124.4(5)
O5 Zn1 N2 84.4(5)
O1 Zn1 N2 128.2(4)
O8 Zn1 N1 108.3(5)
O5 Zn1 N1 171.2(5)
O1 Zn1 N1 89.4(5)
N2 Zn1 N1 87.5(6)
O8 Zn1 Zn5 42.0(3)
O5 Zn1 Zn5 41.4(2)
O1 Zn1 Zn5 87.9(3)
N2 Zn1 Zn5 119.2(5)
N1 Zn1 Zn5 147.3(4)
O7 Zn2 N4 127.0(5)
O7 Zn2 O11 91.0(4)
N4 Zn2 O11 88.8(5)
O7 Zn2 O25 116.3(4)
N4 Zn2 O25 116.7(5)
O11 Zn2 O25 90.6(4)
O7 Zn2 N3 85.3(5)
N4 Zn2 N3 90.0(6)
O11 Zn2 N3 174.3(5)
O25 Zn2 N3 95.0(5)
O13 Zn3 O26 113.6(4)
O13 Zn3 N6 130.7(5)
O26 Zn3 N6 115.7(5)
O13 Zn3 O17 94.0(4)
O26 Zn3 O17 91.1(4)
N6 Zn3 O17 87.5(5)
O13 Zn3 N5 89.4(5)
O26 Zn3 N5 87.0(5)
N6 Zn3 N5 90.8(6)
O17 Zn3 N5 176.6(5)
O19 Zn4 O23 96.1(3)
O19 Zn4 O27 108.6(4)
O23 Zn4 O27 90.8(3)
O19 Zn4 N8 134.3(4)
O23 Zn4 N8 89.1(4)
O27 Zn4 N8 116.7(4)
O19 Zn4 N7 86.1(4)
O23 Zn4 N7 176.8(4)
O27 Zn4 N7 90.6(4)
N8 Zn4 N7 87.8(5)
O7 Zn5 O24 116.9(4)
O7 Zn5 O6 95.7(4)
O24 Zn5 O6 125.8(4)
O7 Zn5 O5 137.7(4)
O24 Zn5 O5 98.9(4)
O6 Zn5 O5 79.2(4)
O7 Zn5 O8 80.8(4)
O24 Zn5 O8 94.6(4)
O6 Zn5 O8 134.5(4)
O5 Zn5 O8 74.2(4)
O7 Zn5 Zn1 118.5(3)
O24 Zn5 Zn1 85.6(3)
O6 Zn5 Zn1 116.6(3)
O5 Zn5 Zn1 39.1(3)
O8 Zn5 Zn1 38.8(3)
O14 Zn6 O6 120.2(4)
O14 Zn6 O12 117.2(4)
O6 Zn6 O12 118.0(4)
O14 Zn6 O13 81.3(4)
O6 Zn6 O13 105.8(4)
O12 Zn6 O13 104.0(4)
O14 Zn6 O11 86.9(4)
O6 Zn6 O11 83.1(4)
O12 Zn6 O11 78.3(4)
O13 Zn6 O11 167.7(4)
O12 Zn7 O20 101.2(4)
O12 Zn7 O18 117.2(4)
O20 Zn7 O18 140.1(4)
O12 Zn7 O19 110.6(4)
O20 Zn7 O19 79.7(4)
O18 Zn7 O19 95.6(4)
O12 Zn7 O17 97.6(4)
O20 Zn7 O17 88.2(4)
O18 Zn7 O17 76.9(4)
O19 Zn7 O17 150.9(3)
O2 Zn8 O18 107.4(4)
O2 Zn8 O24 139.8(4)
O18 Zn8 O24 111.7(4)
O2 Zn8 O1 79.7(4)
O18 Zn8 O1 117.1(4)
O24 Zn8 O1 90.6(4)
O2 Zn8 O23 92.8(4)
O18 Zn8 O23 89.2(4)
O24 Zn8 O23 79.0(3)
O1 Zn8 O23 153.7(4)
C2 C1 C6 116.0(15)
C2 C1 C7 127.9(16)
C6 C1 C7 115.3(16)
O1 C2 C1 124.8(14)
O1 C2 C3 113.7(13)
C1 C2 C3 121.3(15)
O2 C3 C4 122.0(15)
O2 C3 C2 118.5(14)
C4 C3 C2 119.5(16)
C5 C4 C3 118.3(17)
C5 C4 H1 120.9
C3 C4 H1 120.9
C4 C5 C6 123.2(18)
C4 C5 H2 118.4
C6 C5 H2 118.4
C5 C6 C1 121.6(16)
C5 C6 H3 119.2
C1 C6 H3 119.2
C2 O1 Zn1 125.6(9)
C2 O1 Zn8 111.3(8)
Zn1 O1 Zn8 123.0(5)
C3 O2 Zn8 116.2(9)
N1 C7 C1 121.4(18)
N1 C7 H4 119.3
C1 C7 H4 119.3
C7 N1 O3 108.2(14)
C7 N1 Zn1 128.3(12)
O3 N1 Zn1 123.2(11)
N1 O3 C8 110.3(12)
O3 C8 C9 110.2(14)
O3 C8 H5 109.6
C9 C8 H5 109.6
O3 C8 H6 109.6
C9 C8 H6 109.6
H5 C8 H6 108.1
O4 C9 C8 114.4(13)
O4 C9 H7 108.7
C8 C9 H7 108.7
O4 C9 H8 108.7
C8 C9 H8 108.7
H7 C9 H8 107.6
C9 O4 N2 110.5(11)
C10 N2 O4 108.1(13)
C10 N2 Zn1 131.3(12)
O4 N2 Zn1 120.5(11)
N2 C10 C11 119.9(17)
N2 C10 H9 120.1
C11 C10 H9 120.1
C12 C11 C10 127.3(18)
C12 C11 C16 117.0(16)
C10 C11 C16 115.2(17)
O5 C12 C11 122.7(15)
O5 C12 C13 117.2(14)
C11 C12 C13 119.8(16)
C14 C13 O6 120.7(17)
C14 C13 C12 123.8(17)
O6 C13 C12 115.5(16)
C13 C14 C15 114.7(17)
C13 C14 H10 122.7
C15 C14 H10 122.7
C16 C15 C14 123.9(17)
C16 C15 H11 118.1
C14 C15 H11 118.1
C15 C16 C11 120.0(16)
C15 C16 H12 120.0
C11 C16 H12 120.0
C12 O5 Zn1 128.9(9)
C12 O5 Zn5 108.2(8)
Zn1 O5 Zn5 99.5(4)
C13 O6 Zn6 127.7(9)
C13 O6 Zn5 110.0(10)
Zn6 O6 Zn5 115.0(5)
C18 C17 C22 122.8(19)
C18 C17 C23 123.3(17)
C22 C17 C23 113.8(19)
C17 C18 O7 127.8(15)
C17 C18 C19 118.4(16)
O7 C18 C19 113.6(13)
O8 C19 C20 124.2(17)
O8 C19 C18 118.9(14)
C20 C19 C18 116.8(16)
C21 C20 C19 121(2)
C21 C20 H13 119.6
C19 C20 H13 119.6
C22 C21 C20 125(2)
C22 C21 H14 117.4
C20 C21 H14 117.4
C21 C22 C17 115.7(18)
C21 C22 H15 122.1
C17 C22 H15 122.1
C18 O7 Zn5 116.2(9)
C18 O7 Zn2 126.4(10)
Zn5 O7 Zn2 113.4(4)
C19 O8 Zn1 150.6(10)
C19 O8 Zn5 109.6(9)
Zn1 O8 Zn5 99.2(5)
N3 C23 C17 120.3(18)
N3 C23 H16 119.9
C17 C23 H16 119.9
C23 N3 O9 106.3(15)
C23 N3 Zn2 131.5(14)
O9 N3 Zn2 121.9(11)
C24 O9 N3 111.8(13)
O9 C24 C25 111(2)
O9 C24 H17 109.5
C25 C24 H17 109.5
O9 C24 H18 109.5
C25 C24 H18 109.5
H17 C24 H18 108.1
C24 C25 O10 121.2(19)
C24 C25 H19 107.0
O10 C25 H19 107.0
C24 C25 H20 107.0
O10 C25 H20 107.0
H19 C25 H20 106.8
N4 O10 C25 107.6(13)
C26 N4 O10 110.0(12)
C26 N4 Zn2 129.5(11)
O10 N4 Zn2 119.7(9)
N4 C26 C27 124.2(15)
N4 C26 H21 117.9
C27 C26 H21 117.9
C32 C27 C26 118.2(16)
C32 C27 C28 116.0(15)
C26 C27 C28 125.7(15)
O11 C28 C29 119.7(17)
O11 C28 C27 121.2(16)
C29 C28 C27 118.8(17)
O12 C29 C30 118.8(14)
O12 C29 C28 118.7(15)
C30 C29 C28 122.5(17)
C29 C30 C31 119.2(14)
C29 C30 H22 120.4
C31 C30 H22 120.4
C32 C31 C30 117.4(15)
C32 C31 H23 121.3
C30 C31 H23 121.3
C31 C32 C27 125.8(15)
C31 C32 H24 117.1
C27 C32 H24 117.1
C28 O11 Zn2 130.3(11)
C28 O11 Zn6 102.9(9)
Zn2 O11 Zn6 122.0(5)
C29 O12 Zn7 128.3(9)
C29 O12 Zn6 109.3(8)
Zn7 O12 Zn6 120.4(5)
C34 C33 C38 116.4(17)
C34 C33 C39 125.3(17)
C38 C33 C39 118.3(18)
O13 C34 C35 114.8(15)
O13 C34 C33 127.5(15)
C35 C34 C33 117.2(15)
O14 C35 C34 120.1(15)
O14 C35 C36 116.8(16)
C34 C35 C36 122.8(17)
C37 C36 C35 118.2(18)
C37 C36 H25 120.9
C35 C36 H25 120.9
C38 C37 C36 117.6(19)
C38 C37 H26 121.2
C36 C37 H26 121.2
C37 C38 C33 126.0(19)
C37 C38 H27 117.0
C33 C38 H27 117.0
C34 O13 Zn3 126.1(10)
C34 O13 Zn6 110.1(9)
Zn3 O13 Zn6 123.1(5)
C35 O14 Zn6 113.1(10)
N5 C39 C33 123.8(18)
N5 C39 H28 118.1
C33 C39 H28 118.1
C39 N5 O15 106.5(14)
C39 N5 Zn3 124.2(12)
O15 N5 Zn3 128.1(10)
C40 O15 N5 112.6(13)
O15 C40 C41 113.7(15)
O15 C40 H29 108.8
C41 C40 H29 108.8
O15 C40 H30 108.8
C41 C40 H30 108.8
H29 C40 H30 107.7
O16 C41 C40 114.0(16)
O16 C41 H31 108.8
C40 C41 H31 108.8
O16 C41 H32 108.8
C40 C41 H32 108.8
H31 C41 H32 107.7
C41 O16 N6 110.3(13)
C42 N6 O16 112.6(15)
C42 N6 Zn3 130.4(13)
O16 N6 Zn3 116.4(11)
N6 C42 C43 125.3(18)
N6 C42 H33 117.3
C43 C42 H33 117.3
C48 C43 C44 123.0(15)
C48 C43 C42 115.7(15)
C44 C43 C42 121.0(15)
O17 C44 C43 131.4(15)
O17 C44 C45 113.7(13)
C43 C44 C45 114.8(14)
O18 C45 C46 118.7(14)
O18 C45 C44 118.8(13)
C46 C45 C44 122.6(14)
C47 C46 C45 115.1(16)
C47 C46 H34 122.4
C45 C46 H34 122.4
C48 C47 C46 124.0(18)
C48 C47 H35 118.0
C46 C47 H35 118.0
C47 C48 C43 120.5(16)
C47 C48 H36 119.8
C43 C48 H36 119.8
C44 O17 Zn3 122.8(9)
C44 O17 Zn7 111.3(9)
Zn3 O17 Zn7 123.6(5)
C45 O18 Zn8 114.9(8)
C45 O18 Zn7 114.5(9)
Zn8 O18 Zn7 123.6(5)
C54 C49 C55 118.5(13)
C54 C49 C50 118.9(15)
C55 C49 C50 122.6(14)
O19 C50 C51 115.8(14)
O19 C50 C49 125.3(15)
C51 C50 C49 118.8(14)
O20 C51 C52 122.4(14)
O20 C51 C50 118.0(13)
C52 C51 C50 119.4(14)
C51 C52 C53 121.0(14)
C51 C52 H37 119.5
C53 C52 H37 119.5
C54 C53 C52 121.5(14)
C54 C53 H38 119.2
C52 C53 H38 119.2
C53 C54 C49 120.2(14)
C53 C54 H39 119.9
C49 C54 H39 119.9
C50 O19 Zn4 130.2(10)
C50 O19 Zn7 109.8(9)
Zn4 O19 Zn7 118.9(4)
C51 O20 Zn7 116.5(9)
N7 C55 C49 127.4(13)
N7 C55 H40 116.3
C49 C55 H40 116.3
C55 N7 O21 107.7(11)
C55 N7 Zn4 125.6(10)
O21 N7 Zn4 126.2(8)
C56 O21 N7 111.3(9)
O21 C56 C57 112.1(12)
O21 C56 H41 109.2
C57 C56 H41 109.2
O21 C56 H42 109.2
C57 C56 H42 109.2
H41 C56 H42 107.9
O22 C57 C56 111.7(11)
O22 C57 H43 109.3
C56 C57 H43 109.3
O22 C57 H44 109.3
C56 C57 H44 109.3
H43 C57 H44 107.9
N8 O22 C57 111.0(10)
C58 N8 O22 110.1(11)
C58 N8 Zn4 127.8(10)
O22 N8 Zn4 120.9(8)
N8 C58 C59 126.8(13)
N8 C58 H45 116.6
C59 C58 H45 116.6
C60 C59 C64 120.9(13)
C60 C59 C58 122.9(13)
C64 C59 C58 116.1(14)
O23 C60 C59 123.8(12)
O23 C60 C61 120.7(12)
C59 C60 C61 115.5(13)
C62 C61 O24 125.4(14)
C62 C61 C60 123.6(15)
O24 C61 C60 110.9(13)
C61 C62 C63 119.1(14)
C61 C62 H46 120.4
C63 C62 H46 120.4
C64 C63 C62 121.4(13)
C64 C63 H47 119.3
C62 C63 H47 119.3
C63 C64 C59 119.3(13)
C63 C64 H48 120.3
C59 C64 H48 120.3
C60 O23 Zn4 129.4(8)
C60 O23 Zn8 103.1(7)
Zn4 O23 Zn8 125.0(4)
C61 O24 Zn5 125.6(8)
C61 O24 Zn8 111.9(8)
Zn5 O24 Zn8 122.2(5)
Zn2 O25 H49 109(10)
Zn2 O25 H50 125(10)
H49 O25 H50 90(10)
Zn3 O26 H51 98(9)
Zn3 O26 H52 131(6)
H51 O26 H52 91(10)
Zn4 O27 H53 123(7)
Zn4 O27 H54 123(7)
H53 O27 H54 107(10)
O28 Zn9 N10 119.0(5)
O28 Zn9 O32 91.0(4)
N10 Zn9 O32 83.6(5)
O28 Zn9 O35 113.7(4)
N10 Zn9 O35 124.0(5)
O32 Zn9 O35 77.7(4)
O28 Zn9 N9 88.9(4)
N10 Zn9 N9 92.0(5)
O32 Zn9 N9 174.9(5)
O35 Zn9 N9 107.0(5)
O28 Zn9 Zn13 90.1(3)
N10 Zn9 Zn13 119.3(4)
O32 Zn9 Zn13 40.9(3)
O35 Zn9 Zn13 42.3(3)
N9 Zn9 Zn13 144.3(4)
O34 Zn10 N12 126.0(5)
O34 Zn10 O52 115.1(4)
N12 Zn10 O52 118.6(5)
O34 Zn10 O38 91.9(4)
N12 Zn10 O38 89.7(5)
O52 Zn10 O38 94.2(4)
O34 Zn10 N11 83.6(5)
N12 Zn10 N11 90.6(6)
O52 Zn10 N11 90.4(5)
O38 Zn10 N11 174.7(5)
N14 Zn11 O40 128.6(6)
N14 Zn11 O53 115.0(7)
O40 Zn11 O53 116.1(6)
N14 Zn11 O44 88.2(6)
O40 Zn11 O44 94.7(5)
O53 Zn11 O44 92.5(5)
N14 Zn11 N13 90.6(9)
O40 Zn11 N13 87.7(8)
O53 Zn11 N13 86.1(9)
O44 Zn11 N13 177.6(8)
O54 Zn12 O46 109.9(4)
O54 Zn12 O50 93.5(4)
O46 Zn12 O50 95.6(4)
O54 Zn12 N16 121.1(5)
O46 Zn12 N16 128.6(5)
O50 Zn12 N16 87.5(5)
O54 Zn12 N15 86.4(5)
O46 Zn12 N15 89.2(5)
O50 Zn12 N15 174.9(5)
N16 Zn12 N15 88.2(6)
O51 Zn13 O34 116.4(4)
O51 Zn13 O33 125.5(4)
O34 Zn13 O33 101.4(4)
O51 Zn13 O32 91.0(4)
O34 Zn13 O32 142.7(4)
O33 Zn13 O32 79.3(4)
O51 Zn13 O35 93.6(4)
O34 Zn13 O35 78.6(4)
O33 Zn13 O35 133.0(4)
O32 Zn13 O35 74.6(4)
O51 Zn13 Zn9 77.7(3)
O34 Zn13 Zn9 118.7(3)
O33 Zn13 Zn9 117.5(3)
O32 Zn13 Zn9 39.7(2)
O35 Zn13 Zn9 40.1(3)
O33 Zn14 O41 115.0(4)
O33 Zn14 O39 115.9(4)
O41 Zn14 O39 122.1(4)
O33 Zn14 O40 116.4(4)
O41 Zn14 O40 80.7(5)
O39 Zn14 O40 99.7(4)
O33 Zn14 O38 84.5(4)
O41 Zn14 O38 82.6(4)
O39 Zn14 O38 76.6(4)
O40 Zn14 O38 157.5(4)
O45 Zn15 O47 129.1(4)
O45 Zn15 O39 111.7(4)
O47 Zn15 O39 115.9(5)
O45 Zn15 O46 99.5(4)
O47 Zn15 O46 78.5(4)
O39 Zn15 O46 112.4(4)
O45 Zn15 O44 79.6(4)
O47 Zn15 O44 83.3(5)
O39 Zn15 O44 90.0(4)
O46 Zn15 O44 155.7(4)
O45 Zn16 O29 108.5(4)
O45 Zn16 O51 109.8(4)
O29 Zn16 O51 141.5(4)
O45 Zn16 O28 121.9(4)
O29 Zn16 O28 79.2(4)
O51 Zn16 O28 84.6(4)
O45 Zn16 O50 97.5(4)
O29 Zn16 O50 91.9(4)
O51 Zn16 O50 78.8(3)
O28 Zn16 O50 140.5(4)
C70 C65 C71 121.7(15)
C70 C65 C66 116.2(14)
C71 C65 C66 122.0(14)
O28 C66 C67 115.3(13)
O28 C66 C65 125.2(13)
C67 C66 C65 119.5(14)
C68 C67 O29 125.2(14)
C68 C67 C66 119.1(15)
O29 C67 C66 115.7(12)
C67 C68 C69 121.4(15)
C67 C68 H55 119.3
C69 C68 H55 119.3
C70 C69 C68 119.0(14)
C70 C69 H56 120.5
C68 C69 H56 120.5
C69 C70 C65 124.6(15)
C69 C70 H57 117.7
C65 C70 H57 117.7
C66 O28 Zn9 127.9(9)
C66 O28 Zn16 111.5(8)
Zn9 O28 Zn16 120.5(4)
C67 O29 Zn16 114.2(8)
N9 C71 C65 125.8(14)
N9 C71 H58 117.1
C65 C71 H58 117.1
C71 N9 O30 106.8(12)
C71 N9 Zn9 129.3(10)
O30 N9 Zn9 123.9(9)
C72 O30 N9 108.7(12)
O30 C72 C73 116.2(14)
O30 C72 H59 108.2
C73 C72 H59 108.2
O30 C72 H60 108.2
C73 C72 H60 108.2
H59 C72 H60 107.4
O31 C73 C72 119.7(14)
O31 C73 H61 107.4
C72 C73 H61 107.4
O31 C73 H62 107.4
C72 C73 H62 107.4
H61 C73 H62 106.9
C73 O31 N10 108.5(11)
C74 N10 O31 110.7(13)
C74 N10 Zn9 130.3(11)
O31 N10 Zn9 118.3(9)
N10 C74 C75 126.4(16)
N10 C74 H63 116.8
C75 C74 H63 116.8
C76 C75 C80 117.6(15)
C76 C75 C74 118.7(16)
C80 C75 C74 123.7(17)
O32 C76 C75 124.5(14)
O32 C76 C77 114.0(14)
C75 C76 C77 121.2(15)
O33 C77 C76 119.0(15)
O33 C77 C78 122.7(15)
C76 C77 C78 118.1(15)
C79 C78 C77 119.7(16)
C79 C78 H64 120.2
C77 C78 H64 120.2
C80 C79 C78 119.4(17)
C80 C79 H65 120.3
C78 C79 H65 120.3
C79 C80 C75 123.1(17)
C79 C80 H66 118.4
C75 C80 H66 118.4
C76 O32 Zn9 130.0(8)
C76 O32 Zn13 110.6(8)
Zn9 O32 Zn13 99.5(4)
C77 O33 Zn14 127.3(9)
C77 O33 Zn13 109.1(9)
Zn14 O33 Zn13 115.8(5)
C82 C81 C87 122.5(19)
C82 C81 C86 122.6(19)
C87 C81 C86 114.7(17)
O34 C82 C83 117.2(16)
O34 C82 C81 123.5(17)
C83 C82 C81 119.1(19)
O35 C83 C82 119.2(15)
O35 C83 C84 122.4(16)
C82 C83 C84 118.3(17)
C83 C84 C85 125.2(17)
C83 C84 H67 117.4
C85 C84 H67 117.4
C86 C85 C84 116.3(16)
C86 C85 H68 121.8
C84 C85 H68 121.8
C85 C86 C81 118.4(17)
C85 C86 H69 120.8
C81 C86 H69 120.8
C82 O34 Zn10 132.8(10)
C82 O34 Zn13 113.9(10)
Zn10 O34 Zn13 111.0(5)
C83 O35 Zn9 151.1(10)
C83 O35 Zn13 110.9(10)
Zn9 O35 Zn13 97.7(4)
N11 C87 C81 127.0(18)
N11 C87 H70 116.5
C81 C87 H70 116.5
C87 N11 O36 113.5(16)
C87 N11 Zn10 127.3(14)
O36 N11 Zn10 119.0(11)
C88 O36 N11 114.7(13)
O36 C88 C89 120.6(19)
O36 C88 H71 107.2
C89 C88 H71 107.2
O36 C88 H72 107.2
C89 C88 H72 107.2
H71 C88 H72 106.8
O37 C89 C88 108.6(17)
O37 C89 H73 110.0
C88 C89 H73 110.0
O37 C89 H74 110.0
C88 C89 H74 110.0
H73 C89 H74 108.3
C89 O37 N12 109.2(13)
C90 N12 O37 110.2(14)
C90 N12 Zn10 129.3(12)
O37 N12 Zn10 120.1(11)
N12 C90 C91 123.5(18)
N12 C90 H75 118.2
C91 C90 H75 118.2
C92 C91 C96 122.0(18)
C92 C91 C90 125.6(18)
C96 C91 C90 111.7(19)
O38 C92 C93 118.5(16)
O38 C92 C91 122.7(18)
C93 C92 C91 118.8(17)
O39 C93 C94 119.9(17)
O39 C93 C92 117.9(17)
C94 C93 C92 122.1(18)
C93 C94 C95 119.6(18)
C93 C94 H76 120.2
C95 C94 H76 120.2
C96 C95 C94 118.2(16)
C96 C95 H77 120.9
C94 C95 H77 120.9
C91 C96 C95 118.3(17)
C91 C96 H78 120.8
C95 C96 H78 120.8
C92 O38 Zn10 126.9(11)
C92 O38 Zn14 101.3(9)
Zn10 O38 Zn14 123.5(5)
C93 O39 Zn15 124.6(10)
C93 O39 Zn14 110.5(10)
Zn15 O39 Zn14 123.4(5)
C98 C97 C102 112(3)
C98 C97 C103 122(2)
C102 C97 C103 125(3)
O40 C98 C97 128(2)
O40 C98 C99 110.9(17)
C97 C98 C99 121(2)
O41 C99 C100 118(2)
O41 C99 C98 119.7(16)
C100 C99 C98 122(2)
C101 C100 C99 115(2)
C101 C100 H79 122.6
C99 C100 H79 122.6
C102 C101 C100 121(2)
C102 C101 H80 119.6
C100 C101 H80 119.6
C101 C102 C97 128(2)
C101 C102 H81 116.0
C97 C102 H81 116.0
C98 O40 Zn11 127.2(13)
C98 O40 Zn14 114.0(12)
Zn11 O40 Zn14 118.7(6)
C99 O41 Zn14 114.6(12)
N13 C103 C97 126(3)
N13 C103 H82 117.0
C97 C103 H82 117.0
C103 N13 O42 100(2)
C103 N13 Zn11 128(2)
O42 N13 Zn11 130.8(18)
N13 O42 C104 105.6(17)
O42 C104 C105 111(2)
O42 C104 H83 109.5
C105 C104 H83 109.5
O42 C104 H84 109.5
C105 C104 H84 109.5
H83 C104 H84 108.1
O43 C105 C104 115(2)
O43 C105 H85 108.6
C104 C105 H85 108.6
O43 C105 H86 108.6
C104 C105 H86 108.6
H85 C105 H86 107.5
C105 O43 N14 108.3(15)
C106 N14 O43 107.6(16)
C106 N14 Zn11 130.9(15)
O43 N14 Zn11 120.8(12)
N14 C106 C107 127.1(18)
N14 C106 H87 116.5
C107 C106 H87 116.5
C108 C107 C112 114.2(16)
C108 C107 C106 121.3(16)
C112 C107 C106 124.0(16)
O44 C108 C107 122.5(15)
O44 C108 C109 118.3(14)
C107 C108 C109 118.6(17)
C110 C109 O45 120.8(16)
C110 C109 C108 121.8(16)
O45 C109 C108 117.4(15)
C109 C110 C111 121.2(18)
C109 C110 H88 119.4
C111 C110 H88 119.4
C112 C111 C110 116(2)
C112 C111 H89 121.9
C110 C111 H89 121.9
C111 C112 C107 127.7(19)
C111 C112 H90 116.2
C107 C112 H90 116.2
C108 O44 Zn11 129.3(10)
C108 O44 Zn15 106.1(9)
Zn11 O44 Zn15 123.2(5)
C109 O45 Zn15 113.6(10)
C109 O45 Zn16 121.6(9)
Zn15 O45 Zn16 122.8(5)
C118 C113 C119 117.6(18)
C118 C113 C114 116.5(18)
C119 C113 C114 125.6(16)
C115 C114 O46 112.3(19)
C115 C114 C113 121.1(19)
O46 C114 C113 126.7(16)
O47 C115 C114 126(2)
O47 C115 C116 114(2)
C114 C115 C116 120(2)
C117 C116 C115 115(2)
C117 C116 H91 122.3
C115 C116 H91 122.3
C116 C117 C118 124(2)
C116 C117 H92 118.0
C118 C117 H92 118.0
C117 C118 C113 123(2)
C117 C118 H93 118.7
C113 C118 H93 118.7
C114 O46 Zn12 126.0(10)
C114 O46 Zn15 110.3(10)
Zn12 O46 Zn15 123.6(4)
C115 O47 Zn15 112.6(13)
N15 C119 C113 123.0(16)
N15 C119 H94 118.5
C113 C119 H94 118.5
C119 N15 O48 106.8(13)
C119 N15 Zn12 129.2(13)
O48 N15 Zn12 124.1(11)
N15 O48 C120 115.0(13)
O48 C120 C121 111.4(19)
O48 C120 H95 109.3
C121 C120 H95 109.3
O48 C120 H96 109.3
C121 C120 H96 109.3
H95 C120 H96 108.0
O49 C121 C120 117(2)
O49 C121 H97 108.0
C120 C121 H97 108.0
O49 C121 H98 108.0
C120 C121 H98 108.0
H97 C121 H98 107.2
C121 O49 N16 107.3(14)
C122 N16 O49 108.3(15)
C122 N16 Zn12 131.3(11)
O49 N16 Zn12 120.3(10)
N16 C122 C123 123.5(16)
N16 C122 H99 118.3
C123 C122 H99 118.3
C124 C123 C122 125.1(15)
C124 C123 C128 115.7(14)
C122 C123 C128 119.1(16)
C125 C124 O50 118.3(14)
C125 C124 C123 119.7(14)
O50 C124 C123 122.0(14)
C126 C125 C124 119.4(15)
C126 C125 O51 122.9(14)
C124 C125 O51 117.6(14)
C125 C126 C127 125.3(17)
C125 C126 H100 117.3
C127 C126 H100 117.3
C128 C127 C126 116.3(16)
C128 C127 H101 121.8
C126 C127 H101 121.8
C127 C128 C123 123.1(15)
C127 C128 H102 118.5
C123 C128 H102 118.5
C124 O50 Zn12 129.9(9)
C124 O50 Zn16 105.6(8)
Zn12 O50 Zn16 123.1(5)
C125 O51 Zn13 124.9(9)
C125 O51 Zn16 110.4(8)
Zn13 O51 Zn16 122.7(5)
Zn10 O52 H103 110(8)
Zn10 O52 H104 114(10)
H103 O52 H104 107(10)
Zn11 O53 H105 115(7)
Zn11 O53 H106 124(10)
H105 O53 H106 113(4)
Zn12 O54 H107 101(7)
Zn12 O54 H108 109(8)
H107 O54 H108 133(10)

loop_
_geom_bond_atom_site_label_1
_geom_bond_atom_site_label_2
_geom_bond_distance
_geom_bond_site_symmetry_2
Zn1 O8 1.965(11) .
Zn1 O5 1.976(9) .
Zn1 O1 2.019(8) .
Zn1 N2 2.073(15) .
Zn1 N1 2.095(15) .
Zn1 Zn5 3.093(3) .
Zn2 O7 1.987(9) .
Zn2 N4 1.988(13) .
Zn2 O11 1.995(9) .
Zn2 O25 2.035(11) .
Zn2 N3 2.115(14) .
Zn3 O13 1.945(9) .
Zn3 O26 1.988(10) .
Zn3 N6 2.011(15) .
Zn3 O17 2.077(9) .
Zn3 N5 2.136(13) .
Zn4 O19 1.971(8) .
Zn4 O23 1.989(8) .
Zn4 O27 1.989(9) .
Zn4 N8 2.010(11) .
Zn4 N7 2.187(11) .
Zn5 O7 1.931(8) .
Zn5 O24 1.943(8) .
Zn5 O6 2.015(10) .
Zn5 O5 2.074(8) .
Zn5 O8 2.096(10) .
Zn6 O14 1.885(9) .
Zn6 O6 1.923(10) .
Zn6 O12 1.998(9) .
Zn6 O13 2.129(10) .
Zn6 O11 2.222(10) .
Zn7 O12 1.927(9) .
Zn7 O20 1.945(9) .
Zn7 O18 1.964(9) .
Zn7 O19 2.140(8) .
Zn7 O17 2.228(9) .
Zn8 O2 1.937(9) .
Zn8 O18 1.952(9) .
Zn8 O24 1.961(8) .
Zn8 O1 2.126(9) .
Zn8 O23 2.134(8) .
C1 C2 1.389(19) .
C1 C6 1.395(19) .
C1 C7 1.44(2) .
C2 O1 1.367(15) .
C2 C3 1.414(19) .
C3 O2 1.342(16) .
C3 C4 1.381(19) .
C4 C5 1.34(2) .
C4 H1 0.9500 .
C5 C6 1.351(19) .
C5 H2 0.9500 .
C6 H3 0.9500 .
C7 N1 1.285(19) .
C7 H4 0.9500 .
N1 O3 1.432(15) .
O3 C8 1.433(17) .
C8 C9 1.52(2) .
C8 H5 0.9900 .
C8 H6 0.9900 .
C9 O4 1.372(18) .
C9 H7 0.9900 .
C9 H8 0.9900 .
O4 N2 1.421(15) .
N2 C10 1.343(19) .
C10 C11 1.38(2) .
C10 H9 0.9500 .
C11 C12 1.38(2) .
C11 C16 1.45(2) .
C12 O5 1.343(16) .
C12 C13 1.40(2) .
C13 C14 1.38(2) .
C13 O6 1.381(17) .
C14 C15 1.41(2) .
C14 H10 0.9500 .
C15 C16 1.35(2) .
C15 H11 0.9500 .
C16 H12 0.9500 .
C17 C18 1.35(2) .
C17 C22 1.38(2) .
C17 C23 1.50(2) .
C18 O7 1.369(16) .
C18 C19 1.42(2) .
C19 O8 1.320(16) .
C19 C20 1.361(19) .
C20 C21 1.33(2) .
C20 H13 0.9500 .
C21 C22 1.31(2) .
C21 H14 0.9500 .
C22 H15 0.9500 .
C23 N3 1.28(2) .
C23 H16 0.9500 .
N3 O9 1.454(16) .
O9 C24 1.40(2) .
C24 C25 1.44(3) .
C24 H17 0.9900 .
C24 H18 0.9900 .
C25 O10 1.50(2) .
C25 H19 0.9900 .
C25 H20 0.9900 .
O10 N4 1.429(14) .
N4 C26 1.311(17) .
C26 C27 1.40(2) .
C26 H21 0.9500 .
C27 C32 1.355(18) .
C27 C28 1.43(2) .
C28 O11 1.339(18) .
C28 C29 1.36(2) .
C29 O12 1.342(16) .
C29 C30 1.343(18) .
C30 C31 1.419(19) .
C30 H22 0.9500 .
C31 C32 1.325(17) .
C31 H23 0.9500 .
C32 H24 0.9500 .
C33 C34 1.39(2) .
C33 C38 1.40(2) .
C33 C39 1.42(2) .
C34 O13 1.316(15) .
C34 C35 1.38(2) .
C35 O14 1.375(17) .
C35 C36 1.40(2) .
C36 C37 1.38(2) .
C36 H25 0.9500 .
C37 C38 1.31(2) .
C37 H26 0.9500 .
C38 H27 0.9500 .
C39 N5 1.30(2) .
C39 H28 0.9500 .
N5 O15 1.436(15) .
O15 C40 1.420(19) .
C40 C41 1.49(2) .
C40 H29 0.9900 .
C40 H30 0.9900 .
C41 O16 1.387(18) .
C41 H31 0.9900 .
C41 H32 0.9900 .
O16 N6 1.457(15) .
N6 C42 1.275(19) .
C42 C43 1.41(2) .
C42 H33 0.9500 .
C43 C48 1.35(2) .
C43 C44 1.363(18) .
C44 O17 1.308(15) .
C44 C45 1.429(18) .
C45 O18 1.367(14) .
C45 C46 1.401(18) .
C46 C47 1.369(19) .
C46 H34 0.9500 .
C47 C48 1.31(2) .
C47 H35 0.9500 .
C48 H36 0.9500 .
C49 C54 1.391(19) .
C49 C55 1.411(18) .
C49 C50 1.434(19) .
C50 O19 1.350(15) .
C50 C51 1.416(19) .
C51 O20 1.315(15) .
C51 C52 1.351(18) .
C52 C53 1.390(17) .
C52 H37 0.9500 .
C53 C54 1.342(18) .
C53 H38 0.9500 .
C54 H39 0.9500 .
C55 N7 1.272(16) .
C55 H40 0.9500 .
N7 O21 1.443(12) .
O21 C56 1.405(14) .
C56 C57 1.529(18) .
C56 H41 0.9900 .
C56 H42 0.9900 .
C57 O22 1.439(14) .
C57 H43 0.9900 .
C57 H44 0.9900 .
O22 N8 1.432(13) .
N8 C58 1.266(15) .
C58 C59 1.451(18) .
C58 H45 0.9500 .
C59 C60 1.394(17) .
C59 C64 1.402(17) .
C60 O23 1.336(14) .
C60 C61 1.432(18) .
C61 C62 1.297(18) .
C61 O24 1.370(16) .
C62 C63 1.402(18) .
C62 H46 0.9500 .
C63 C64 1.339(17) .
C63 H47 0.9500 .
C64 H48 0.9500 .
O25 H49 1.01(2) .
O25 H50 0.91(2) .
O26 H51 1.018(19) .
O26 H52 1.019(19) .
O27 H53 1.00(2) .
O27 H54 1.012(17) .
Zn9 O28 1.973(8) .
Zn9 N10 1.998(13) .
Zn9 O32 2.006(9) .
Zn9 O35 2.012(10) .
Zn9 N9 2.020(12) .
Zn9 Zn13 3.099(3) .
Zn10 O34 1.959(10) .
Zn10 N12 1.966(14) .
Zn10 O52 1.988(10) .
Zn10 O38 2.031(10) .
Zn10 N11 2.179(15) .
Zn11 N14 1.931(18) .
Zn11 O40 1.959(11) .
Zn11 O53 1.971(10) .
Zn11 O44 2.016(11) .
Zn11 N13 2.14(2) .
Zn12 O54 1.960(12) .
Zn12 O46 1.961(9) .
Zn12 O50 1.977(8) .
Zn12 N16 2.033(14) .
Zn12 N15 2.100(13) .
Zn13 O51 1.919(8) .
Zn13 O34 2.007(10) .
Zn13 O33 2.025(9) .
Zn13 O32 2.056(9) .
Zn13 O35 2.104(10) .
Zn14 O33 1.912(9) .
Zn14 O41 1.926(11) .
Zn14 O39 1.967(9) .
Zn14 O40 2.101(11) .
Zn14 O38 2.280(10) .
Zn15 O45 1.934(9) .
Zn15 O47 1.944(10) .
Zn15 O39 1.945(9) .
Zn15 O46 2.179(9) .
Zn15 O44 2.228(10) .
Zn16 O45 1.961(9) .
Zn16 O29 1.968(9) .
Zn16 O51 1.984(9) .
Zn16 O28 2.095(9) .
Zn16 O50 2.126(9) .
C65 C70 1.380(19) .
C65 C71 1.415(18) .
C65 C66 1.434(19) .
C66 O28 1.335(16) .
C66 C67 1.429(18) .
C67 C68 1.354(18) .
C67 O29 1.364(16) .
C68 C69 1.393(19) .
C68 H55 0.9500 .
C69 C70 1.333(18) .
C69 H56 0.9500 .
C70 H57 0.9500 .
C71 N9 1.271(16) .
C71 H58 0.9500 .
N9 O30 1.446(14) .
O30 C72 1.401(19) .
C72 C73 1.45(2) .
C72 H59 0.9900 .
C72 H60 0.9900 .
C73 O31 1.397(16) .
C73 H61 0.9900 .
C73 H62 0.9900 .
O31 N10 1.431(14) .
N10 C74 1.318(18) .
C74 C75 1.42(2) .
C74 H63 0.9500 .
C75 C76 1.36(2) .
C75 C80 1.37(2) .
C76 O32 1.355(15) .
C76 C77 1.381(19) .
C77 O33 1.379(16) .
C77 C78 1.417(19) .
C78 C79 1.35(2) .
C78 H64 0.9500 .
C79 C80 1.34(2) .
C79 H65 0.9500 .
C80 H66 0.9500 .
C81 C82 1.38(2) .
C81 C87 1.41(2) .
C81 C86 1.44(2) .
C82 O34 1.336(19) .
C82 C83 1.36(2) .
C83 O35 1.302(16) .
C83 C84 1.37(2) .
C84 C85 1.418(19) .
C84 H67 0.9500 .
C85 C86 1.37(2) .
C85 H68 0.9500 .
C86 H69 0.9500 .
C87 N11 1.25(2) .
C87 H70 0.9500 .
N11 O36 1.424(17) .
O36 C88 1.356(18) .
C88 C89 1.63(3) .
C88 H71 0.9900 .
C88 H72 0.9900 .
C89 O37 1.401(19) .
C89 H73 0.9900 .
C89 H74 0.9900 .
O37 N12 1.457(15) .
N12 C90 1.291(19) .
C90 C91 1.46(2) .
C90 H75 0.9500 .
C91 C92 1.39(2) .
C91 C96 1.39(2) .
C92 O38 1.352(17) .
C92 C93 1.38(2) .
C93 O39 1.325(18) .
C93 C94 1.34(2) .
C94 C95 1.46(2) .
C94 H76 0.9500 .
C95 C96 1.39(2) .
C95 H77 0.9500 .
C96 H78 0.9500 .
C97 C98 1.41(3) .
C97 C102 1.43(3) .
C97 C103 1.43(3) .
C98 O40 1.336(18) .
C98 C99 1.47(2) .
C99 O41 1.35(2) .
C99 C100 1.46(2) .
C100 C101 1.40(3) .
C100 H79 0.9500 .
C101 C102 1.37(3) .
C101 H80 0.9500 .
C102 H81 0.9500 .
C103 N13 1.21(4) .
C103 H82 0.9500 .
N13 O42 1.39(3) .
O42 C104 1.43(3) .
C104 C105 1.53(3) .
C104 H83 0.9900 .
C104 H84 0.9900 .
C105 O43 1.49(2) .
C105 H85 0.9900 .
C105 H86 0.9900 .
O43 N14 1.491(18) .
N14 C106 1.22(2) .
C106 C107 1.46(2) .
C106 H87 0.9500 .
C107 C108 1.408(19) .
C107 C112 1.43(2) .
C108 O44 1.321(17) .
C108 C109 1.41(2) .
C109 C110 1.35(2) .
C109 O45 1.368(16) .
C110 C111 1.40(2) .
C110 H88 0.9500 .
C111 C112 1.31(2) .
C111 H89 0.9500 .
C112 H90 0.9500 .
C113 C118 1.34(2) .
C113 C119 1.40(2) .
C113 C114 1.41(2) .
C114 C115 1.33(2) .
C114 O46 1.350(18) .
C115 O47 1.31(2) .
C115 C116 1.46(3) .
C116 C117 1.32(2) .
C116 H91 0.9500 .
C117 C118 1.33(2) .
C117 H92 0.9500 .
C118 H93 0.9500 .
C119 N15 1.258(19) .
C119 H94 0.9500 .
N15 O48 1.444(17) .
O48 C120 1.447(19) .
C120 C121 1.48(3) .
C120 H95 0.9900 .
C120 H96 0.9900 .
C121 O49 1.384(19) .
C121 H97 0.9900 .
C121 H98 0.9900 .
O49 N16 1.430(14) .
N16 C122 1.249(18) .
C122 C123 1.43(2) .
C122 H99 0.9500 .
C123 C124 1.411(18) .
C123 C128 1.435(19) .
C124 C125 1.342(18) .
C124 O50 1.363(15) .
C125 C126 1.338(19) .
C125 O51 1.343(15) .
C126 C127 1.34(2) .
C126 H100 0.9500 .
C127 C128 1.32(2) .
C127 H101 0.9500 .
C128 H102 0.9500 .
O52 H103 1.008(18) .
O52 H104 1.015(19) .
O53 H105 0.91(2) .
O53 H106 0.90(2) .
O54 H107 1.010(19) .
O54 H108 1.02(2) .
O58 O60 1.80(5) .
O61 O68 1.23(4) 1_455
O63 O64 1.17(4) .
O66 O70 1.50(6) .
O68 O61 1.23(4) 1_655

loop_
_geom_torsion_atom_site_label_1
_geom_torsion_atom_site_label_2
_geom_torsion_atom_site_label_3
_geom_torsion_atom_site_label_4
_geom_torsion
O8 Zn1 Zn5 O7 15.4(5)
O5 Zn1 Zn5 O7 -131.7(5)
O1 Zn1 Zn5 O7 131.6(4)
N2 Zn1 Zn5 O7 -94.9(5)
N1 Zn1 Zn5 O7 46.1(8)
O8 Zn1 Zn5 O24 -102.9(5)
O5 Zn1 Zn5 O24 110.0(4)
O1 Zn1 Zn5 O24 13.3(4)
N2 Zn1 Zn5 O24 146.8(5)
N1 Zn1 Zn5 O24 -72.2(8)
O8 Zn1 Zn5 O6 128.9(5)
O5 Zn1 Zn5 O6 -18.2(5)
O1 Zn1 Zn5 O6 -114.9(4)
N2 Zn1 Zn5 O6 18.5(5)
N1 Zn1 Zn5 O6 159.6(8)
O8 Zn1 Zn5 O5 147.1(6)
O1 Zn1 Zn5 O5 -96.7(5)
N2 Zn1 Zn5 O5 36.8(5)
N1 Zn1 Zn5 O5 177.8(9)
O5 Zn1 Zn5 O8 -147.1(6)
O1 Zn1 Zn5 O8 116.2(5)
N2 Zn1 Zn5 O8 -110.4(6)
N1 Zn1 Zn5 O8 30.6(9)
C6 C1 C2 O1 -178.2(14)
C7 C1 C2 O1 13(3)
C6 C1 C2 C3 -2(2)
C7 C1 C2 C3 -171.5(16)
O1 C2 C3 O2 -3(2)
C1 C2 C3 O2 -178.9(15)
O1 C2 C3 C4 176.9(14)
C1 C2 C3 C4 1(2)
O2 C3 C4 C5 -179.0(15)
C2 C3 C4 C5 2(2)
C3 C4 C5 C6 -2(3)
C4 C5 C6 C1 0(3)
C2 C1 C6 C5 2(3)
C7 C1 C6 C5 172.6(16)
C1 C2 O1 Zn1 0(2)
C3 C2 O1 Zn1 -176.1(9)
C1 C2 O1 Zn8 -176.9(13)
C3 C2 O1 Zn8 7.0(15)
O8 Zn1 O1 C2 -119.3(11)
O5 Zn1 O1 C2 161.1(11)
N2 Zn1 O1 C2 75.9(13)
N1 Zn1 O1 C2 -10.4(11)
Zn5 Zn1 O1 C2 -157.8(11)
O8 Zn1 O1 Zn8 57.3(6)
O5 Zn1 O1 Zn8 -22.3(5)
N2 Zn1 O1 Zn8 -107.5(7)
N1 Zn1 O1 Zn8 166.2(6)
Zn5 Zn1 O1 Zn8 18.8(5)
O2 Zn8 O1 C2 -7.1(9)
O18 Zn8 O1 C2 -111.5(9)
O24 Zn8 O1 C2 133.7(9)
O23 Zn8 O1 C2 67.9(12)
O2 Zn8 O1 Zn1 175.9(6)
O18 Zn8 O1 Zn1 71.5(6)
O24 Zn8 O1 Zn1 -43.3(5)
O23 Zn8 O1 Zn1 -109.1(8)
C4 C3 O2 Zn8 176.7(12)
C2 C3 O2 Zn8 -3.9(18)
O18 Zn8 O2 C3 121.2(10)
O24 Zn8 O2 C3 -72.6(12)
O1 Zn8 O2 C3 5.9(10)
O23 Zn8 O2 C3 -148.8(10)
C2 C1 C7 N1 -7(3)
C6 C1 C7 N1 -176.6(17)
C1 C7 N1 O3 175.4(14)
C1 C7 N1 Zn1 -10(3)
O8 Zn1 N1 C7 121.8(16)
O5 Zn1 N1 C7 -89(4)
O1 Zn1 N1 C7 15.7(16)
N2 Zn1 N1 C7 -112.6(16)
Zn5 Zn1 N1 C7 100.7(16)
O8 Zn1 N1 O3 -63.9(12)
O5 Zn1 N1 O3 85(3)
O1 Zn1 N1 O3 -170.1(11)
N2 Zn1 N1 O3 61.6(11)
Zn5 Zn1 N1 O3 -85.0(13)
C7 N1 O3 C8 158.2(15)
Zn1 N1 O3 C8 -17.1(16)
N1 O3 C8 C9 -79.9(15)
O3 C8 C9 O4 59.6(18)
C8 C9 O4 N2 54.2(19)
C9 O4 N2 C10 93.7(16)
C9 O4 N2 Zn1 -81.6(14)
O8 Zn1 N2 C10 -60.1(16)
O5 Zn1 N2 C10 12.9(14)
O1 Zn1 N2 C10 102.1(14)
N1 Zn1 N2 C10 -170.7(15)
Zn5 Zn1 N2 C10 -10.6(16)
O8 Zn1 N2 O4 114.0(10)
O5 Zn1 N2 O4 -173.0(10)
O1 Zn1 N2 O4 -83.8(11)
N1 Zn1 N2 O4 3.4(10)
Zn5 Zn1 N2 O4 163.5(8)
O4 N2 C10 C11 -177.6(13)
Zn1 N2 C10 C11 -3(2)
N2 C10 C11 C12 -2(3)
N2 C10 C11 C16 169.2(14)
C10 C11 C12 O5 -11(2)
C16 C11 C12 O5 177.9(13)
C10 C11 C12 C13 161.7(15)
C16 C11 C12 C13 -9(2)
O5 C12 C13 C14 -174.1(13)
C11 C12 C13 C14 13(2)
O5 C12 C13 O6 3.0(19)
C11 C12 C13 O6 -170.3(13)
O6 C13 C14 C15 174.6(12)
C12 C13 C14 C15 -8(2)
C13 C14 C15 C16 2(2)
C14 C15 C16 C11 1(2)
C12 C11 C16 C15 3(2)
C10 C11 C16 C15 -169.1(15)
C11 C12 O5 Zn1 30(2)
C13 C12 O5 Zn1 -143.4(10)
C11 C12 O5 Zn5 148.9(12)
C13 C12 O5 Zn5 -24.1(15)
O8 Zn1 O5 C12 101.2(11)
O1 Zn1 O5 C12 -153.6(11)
N2 Zn1 O5 C12 -25.5(11)
N1 Zn1 O5 C12 -49(4)
Zn5 Zn1 O5 C12 122.8(12)
O8 Zn1 O5 Zn5 -21.7(4)
O1 Zn1 O5 Zn5 83.6(4)
N2 Zn1 O5 Zn5 -148.3(4)
N1 Zn1 O5 Zn5 -172(3)
O7 Zn5 O5 C12 -59.6(10)
O24 Zn5 O5 C12 152.0(8)
O6 Zn5 O5 C12 27.0(8)
O8 Zn5 O5 C12 -115.8(9)
Zn1 Zn5 O5 C12 -136.5(10)
O7 Zn5 O5 Zn1 76.9(6)
O24 Zn5 O5 Zn1 -71.5(4)
O6 Zn5 O5 Zn1 163.5(4)
O8 Zn5 O5 Zn1 20.7(4)
C14 C13 O6 Zn6 49.9(18)
C12 C13 O6 Zn6 -127.2(12)
C14 C13 O6 Zn5 -162.1(11)
C12 C13 O6 Zn5 20.7(14)
O14 Zn6 O6 C13 -96.3(12)
O12 Zn6 O6 C13 108.5(12)
O13 Zn6 O6 C13 -7.3(12)
O11 Zn6 O6 C13 -178.7(12)
O14 Zn6 O6 Zn5 117.1(5)
O12 Zn6 O6 Zn5 -38.1(6)
O13 Zn6 O6 Zn5 -153.9(4)
O11 Zn6 O6 Zn5 34.7(5)
O7 Zn5 O6 C13 111.8(9)
O24 Zn5 O6 C13 -119.0(9)
O5 Zn5 O6 C13 -25.7(8)
O8 Zn5 O6 C13 29.1(11)
Zn1 Zn5 O6 C13 -14.1(9)
O7 Zn5 O6 Zn6 -95.8(5)
O24 Zn5 O6 Zn6 33.4(7)
O5 Zn5 O6 Zn6 126.7(5)
O8 Zn5 O6 Zn6 -178.5(4)
Zn1 Zn5 O6 Zn6 138.3(3)
C22 C17 C18 O7 178.3(17)
C23 C17 C18 O7 3(3)
C22 C17 C18 C19 -5(3)
C23 C17 C18 C19 178.8(15)
C17 C18 C19 O8 -174.5(15)
O7 C18 C19 O8 2(2)
C17 C18 C19 C20 1(2)
O7 C18 C19 C20 178.1(13)
O8 C19 C20 C21 179.4(15)
C18 C19 C20 C21 4(2)
C19 C20 C21 C22 -5(3)
C20 C21 C22 C17 1(3)
C18 C17 C22 C21 4(3)
C23 C17 C22 C21 -179.7(16)
C17 C18 O7 Zn5 -178.6(15)
C19 C18 O7 Zn5 4.9(17)
C17 C18 O7 Zn2 -23(2)
C19 C18 O7 Zn2 160.8(10)
O24 Zn5 O7 C18 83.6(11)
O6 Zn5 O7 C18 -141.1(10)
O5 Zn5 O7 C18 -60.9(12)
O8 Zn5 O7 C18 -6.9(10)
Zn1 Zn5 O7 C18 -16.6(11)
O24 Zn5 O7 Zn2 -75.4(6)
O6 Zn5 O7 Zn2 59.8(5)
O5 Zn5 O7 Zn2 140.1(5)
O8 Zn5 O7 Zn2 -165.9(5)
Zn1 Zn5 O7 Zn2 -175.6(3)
N4 Zn2 O7 C18 -61.8(12)
O11 Zn2 O7 C18 -151.0(11)
O25 Zn2 O7 C18 117.9(11)
N3 Zn2 O7 C18 24.6(11)
N4 Zn2 O7 Zn5 94.7(7)
O11 Zn2 O7 Zn5 5.5(5)
O25 Zn2 O7 Zn5 -85.7(6)
N3 Zn2 O7 Zn5 -178.9(6)
C20 C19 O8 Zn1 -15(3)
C18 C19 O8 Zn1 160.3(14)
C20 C19 O8 Zn5 177.1(12)
C18 C19 O8 Zn5 -7.5(16)
O5 Zn1 O8 C19 -147(2)
O1 Zn1 O8 C19 123.0(19)
N2 Zn1 O8 C19 -71(2)
N1 Zn1 O8 C19 28(2)
Zn5 Zn1 O8 C19 -168(2)
O5 Zn1 O8 Zn5 21.4(4)
O1 Zn1 O8 Zn5 -68.6(5)
N2 Zn1 O8 Zn5 97.0(6)
N1 Zn1 O8 Zn5 -163.1(5)
O7 Zn5 O8 C19 7.7(9)
O24 Zn5 O8 C19 -108.8(9)
O6 Zn5 O8 C19 96.6(10)
O5 Zn5 O8 C19 153.2(9)
Zn1 Zn5 O8 C19 174.0(11)
O7 Zn5 O8 Zn1 -166.3(5)
O24 Zn5 O8 Zn1 77.2(4)
O6 Zn5 O8 Zn1 -77.4(6)
O5 Zn5 O8 Zn1 -20.8(4)
C18 C17 C23 N3 5(3)
C22 C17 C23 N3 -171.6(18)
C17 C23 N3 O9 -177.9(14)
C17 C23 N3 Zn2 9(3)
O7 Zn2 N3 C23 -19.5(19)
N4 Zn2 N3 C23 107.7(19)
O11 Zn2 N3 C23 31(6)
O25 Zn2 N3 C23 -135.6(19)
O7 Zn2 N3 O9 168.1(13)
N4 Zn2 N3 O9 -64.7(12)
O11 Zn2 N3 O9 -142(5)
O25 Zn2 N3 O9 52.1(13)
C23 N3 O9 C24 -153.0(19)
Zn2 N3 O9 C24 21(2)
N3 O9 C24 C25 72(2)
O9 C24 C25 O10 -59(3)
C24 C25 O10 N4 -52(2)
C25 O10 N4 C26 -111.9(15)
C25 O10 N4 Zn2 77.6(15)
O7 Zn2 N4 C26 -90.4(14)
O11 Zn2 N4 C26 0.0(13)
O25 Zn2 N4 C26 90.0(14)
N3 Zn2 N4 C26 -174.5(14)
O7 Zn2 N4 O10 78.0(11)
O11 Zn2 N4 O10 168.4(10)
O25 Zn2 N4 O10 -101.6(10)
N3 Zn2 N4 O10 -6.1(11)
O10 N4 C26 C27 -173.6(13)
Zn2 N4 C26 C27 -4(2)
N4 C26 C27 C32 -177.2(14)
N4 C26 C27 C28 8(3)
C32 C27 C28 O11 179.0(13)
C26 C27 C28 O11 -6(2)
C32 C27 C28 C29 5(2)
C26 C27 C28 C29 179.9(14)
O11 C28 C29 O12 3(2)
C27 C28 C29 O12 177.6(13)
O11 C28 C29 C30 -176.9(13)
C27 C28 C29 C30 -3(2)
O12 C29 C30 C31 179.7(12)
C28 C29 C30 C31 0(2)
C29 C30 C31 C32 0(2)
C30 C31 C32 C27 2(2)
C26 C27 C32 C31 179.7(14)
C28 C27 C32 C31 -5(2)
C29 C28 O11 Zn2 174.8(10)
C27 C28 O11 Zn2 1(2)
C29 C28 O11 Zn6 19.6(15)
C27 C28 O11 Zn6 -154.3(12)
O7 Zn2 O11 C28 128.7(12)
N4 Zn2 O11 C28 1.7(12)
O25 Zn2 O11 C28 -115.0(12)
N3 Zn2 O11 C28 79(5)
O7 Zn2 O11 Zn6 -80.1(6)
N4 Zn2 O11 Zn6 152.8(6)
O25 Zn2 O11 Zn6 36.2(6)
N3 Zn2 O11 Zn6 -130(5)
O14 Zn6 O11 C28 92.8(9)
O6 Zn6 O11 C28 -146.2(9)
O12 Zn6 O11 C28 -25.7(9)
O13 Zn6 O11 C28 76.6(19)
O14 Zn6 O11 Zn2 -65.0(6)
O6 Zn6 O11 Zn2 55.9(6)
O12 Zn6 O11 Zn2 176.5(6)
O13 Zn6 O11 Zn2 -81.2(19)
C30 C29 O12 Zn7 -43.8(19)
C28 C29 O12 Zn7 135.8(11)
C30 C29 O12 Zn6 152.4(11)
C28 C29 O12 Zn6 -28.0(16)
O20 Zn7 O12 C29 102.2(12)
O18 Zn7 O12 C29 -89.0(12)
O19 Zn7 O12 C29 19.0(12)
O17 Zn7 O12 C29 -168.1(11)
O20 Zn7 O12 Zn6 -95.6(6)
O18 Zn7 O12 Zn6 73.2(7)
O19 Zn7 O12 Zn6 -178.8(5)
O17 Zn7 O12 Zn6 -5.9(6)
O14 Zn6 O12 C29 -52.0(10)
O6 Zn6 O12 C29 103.9(9)
O13 Zn6 O12 C29 -139.3(9)
O11 Zn6 O12 C29 28.3(9)
O14 Zn6 O12 Zn7 142.7(6)
O6 Zn6 O12 Zn7 -61.4(7)
O13 Zn6 O12 Zn7 55.4(6)
O11 Zn6 O12 Zn7 -136.9(6)
C38 C33 C34 O13 177.8(16)
C39 C33 C34 O13 -3(3)
C38 C33 C34 C35 -11(2)
C39 C33 C34 C35 169.0(16)
O13 C34 C35 O14 0(2)
C33 C34 C35 O14 -172.8(14)
O13 C34 C35 C36 -174.0(14)
C33 C34 C35 C36 13(2)
O14 C35 C36 C37 -178.0(14)
C34 C35 C36 C37 -4(2)
C35 C36 C37 C38 -8(3)
C36 C37 C38 C33 11(3)
C34 C33 C38 C37 -1(3)
C39 C33 C38 C37 179(2)
C35 C34 O13 Zn3 175.5(10)
C33 C34 O13 Zn3 -13(2)
C35 C34 O13 Zn6 5.2(16)
C33 C34 O13 Zn6 176.9(14)
O26 Zn3 O13 C34 -67.5(12)
N6 Zn3 O13 C34 109.4(13)
O17 Zn3 O13 C34 -160.5(11)
N5 Zn3 O13 C34 18.9(12)
O26 Zn3 O13 Zn6 101.7(6)
N6 Zn3 O13 Zn6 -81.4(8)
O17 Zn3 O13 Zn6 8.7(6)
N5 Zn3 O13 Zn6 -171.9(6)
O14 Zn6 O13 C34 -6.5(10)
O6 Zn6 O13 C34 -125.5(10)
O12 Zn6 O13 C34 109.5(10)
O11 Zn6 O13 C34 10(2)
O14 Zn6 O13 Zn3 -177.2(6)
O6 Zn6 O13 Zn3 63.8(6)
O12 Zn6 O13 Zn3 -61.2(6)
O11 Zn6 O13 Zn3 -160.8(15)
C34 C35 O14 Zn6 -5.7(17)
C36 C35 O14 Zn6 168.5(11)
O6 Zn6 O14 C35 109.5(10)
O12 Zn6 O14 C35 -95.1(10)
O13 Zn6 O14 C35 6.2(9)
O11 Zn6 O14 C35 -170.3(9)
C34 C33 C39 N5 2(3)
C38 C33 C39 N5 -178.5(19)
C33 C39 N5 O15 -179.5(16)
C33 C39 N5 Zn3 12(3)
O13 Zn3 N5 C39 -19.1(16)
O26 Zn3 N5 C39 94.6(16)
N6 Zn3 N5 C39 -149.8(16)
O17 Zn3 N5 C39 151(7)
O13 Zn3 N5 O15 175.1(14)
O26 Zn3 N5 O15 -71.2(14)
N6 Zn3 N5 O15 44.5(14)
O17 Zn3 N5 O15 -15(9)
C39 N5 O15 C40 -179.0(15)
Zn3 N5 O15 C40 -11(2)
N5 O15 C40 C41 -77(2)
O15 C40 C41 O16 60(2)
C40 C41 O16 N6 55(2)
C41 O16 N6 C42 92.8(18)
C41 O16 N6 Zn3 -95.4(14)
O13 Zn3 N6 C42 101.8(16)
O26 Zn3 N6 C42 -81.3(17)
O17 Zn3 N6 C42 8.7(16)
N5 Zn3 N6 C42 -168.3(16)
O13 Zn3 N6 O16 -68.3(12)
O26 Zn3 N6 O16 108.6(10)
O17 Zn3 N6 O16 -161.4(10)
N5 Zn3 N6 O16 21.6(10)
O16 N6 C42 C43 170.3(13)
Zn3 N6 C42 C43 0(3)
N6 C42 C43 C48 175.4(16)
N6 C42 C43 C44 -11(3)
C48 C43 C44 O17 -177.9(15)
C42 C43 C44 O17 9(3)
C48 C43 C44 C45 1(2)
C42 C43 C44 C45 -172.4(13)
O17 C44 C45 O18 -4.2(18)
C43 C44 C45 O18 177.0(12)
O17 C44 C45 C46 177.7(12)
C43 C44 C45 C46 -1(2)
O18 C45 C46 C47 -177.3(12)
C44 C45 C46 C47 1(2)
C45 C46 C47 C48 0(2)
C46 C47 C48 C43 -1(3)
C44 C43 C48 C47 0(2)
C42 C43 C48 C47 173.5(14)
C43 C44 O17 Zn3 4(2)
C45 C44 O17 Zn3 -174.9(8)
C43 C44 O17 Zn7 166.7(14)
C45 C44 O17 Zn7 -11.8(14)
O13 Zn3 O17 C44 -140.5(10)
O26 Zn3 O17 C44 105.7(10)
N6 Zn3 O17 C44 -9.9(10)
N5 Zn3 O17 C44 49(8)
O13 Zn3 O17 Zn7 58.4(5)
O26 Zn3 O17 Zn7 -55.4(5)
N6 Zn3 O17 Zn7 -171.0(6)
N5 Zn3 O17 Zn7 -112(8)
O12 Zn7 O17 C44 133.7(9)
O20 Zn7 O17 C44 -125.2(9)
O18 Zn7 O17 C44 17.5(9)
O19 Zn7 O17 C44 -60.2(12)
O12 Zn7 O17 Zn3 -63.3(5)
O20 Zn7 O17 Zn3 37.8(5)
O18 Zn7 O17 Zn3 -179.5(6)
O19 Zn7 O17 Zn3 102.8(7)
C46 C45 O18 Zn8 47.0(14)
C44 C45 O18 Zn8 -131.2(11)
C46 C45 O18 Zn7 -161.3(10)
C44 C45 O18 Zn7 20.5(15)
O2 Zn8 O18 C45 -85.9(9)
O24 Zn8 O18 C45 103.6(9)
O1 Zn8 O18 C45 1.2(9)
O23 Zn8 O18 C45 -178.5(8)
O2 Zn8 O18 Zn7 125.3(5)
O24 Zn8 O18 Zn7 -45.2(6)
O1 Zn8 O18 Zn7 -147.6(5)
O23 Zn8 O18 Zn7 32.7(5)
O12 Zn7 O18 C45 -111.2(8)
O20 Zn7 O18 C45 51.5(10)
O19 Zn7 O18 C45 132.2(8)
O17 Zn7 O18 C45 -19.3(8)
O12 Zn7 O18 Zn8 37.7(7)
O20 Zn7 O18 Zn8 -159.6(5)
O19 Zn7 O18 Zn8 -78.9(5)
O17 Zn7 O18 Zn8 129.6(6)
C54 C49 C50 O19 -179.1(14)
C55 C49 C50 O19 -2(2)
C54 C49 C50 C51 0(2)
C55 C49 C50 C51 177.3(13)
O19 C50 C51 O20 -4(2)
C49 C50 C51 O20 177.2(12)
O19 C50 C51 C52 -178.6(12)
C49 C50 C51 C52 2(2)
O20 C51 C52 C53 -175.7(13)
C50 C51 C52 C53 -1(2)
C51 C52 C53 C54 -3(2)
C52 C53 C54 C49 5(2)
C55 C49 C54 C53 179.0(14)
C50 C49 C54 C53 -3(2)
C51 C50 O19 Zn4 170.0(9)
C49 C50 O19 Zn4 -11(2)
C51 C50 O19 Zn7 2.0(15)
C49 C50 O19 Zn7 -179.1(12)
O23 Zn4 O19 C50 -161.6(11)
O27 Zn4 O19 C50 105.5(11)
N8 Zn4 O19 C50 -66.9(13)
N7 Zn4 O19 C50 16.2(11)
O23 Zn4 O19 Zn7 5.5(5)
O27 Zn4 O19 Zn7 -87.5(5)
N8 Zn4 O19 Zn7 100.2(7)
N7 Zn4 O19 Zn7 -176.8(5)
O12 Zn7 O19 C50 98.1(9)
O20 Zn7 O19 C50 -0.2(9)
O18 Zn7 O19 C50 -140.1(9)
O17 Zn7 O19 C50 -67.2(12)
O12 Zn7 O19 Zn4 -71.5(6)
O20 Zn7 O19 Zn4 -169.7(6)
O18 Zn7 O19 Zn4 50.4(5)
O17 Zn7 O19 Zn4 123.3(7)
C52 C51 O20 Zn7 178.3(11)
C50 C51 O20 Zn7 3.7(17)
O12 Zn7 O20 C51 -111.1(10)
O18 Zn7 O20 C51 84.6(11)
O19 Zn7 O20 C51 -1.9(9)
O17 Zn7 O20 C51 151.5(10)
C54 C49 C55 N7 177.4(14)
C50 C49 C55 N7 0(2)
C49 C55 N7 O21 -175.1(13)
C49 C55 N7 Zn4 12(2)
O19 Zn4 N7 C55 -16.7(13)
O23 Zn4 N7 C55 119(7)
O27 Zn4 N7 C55 -125.3(13)
N8 Zn4 N7 C55 117.9(13)
O19 Zn4 N7 O21 172.0(10)
O23 Zn4 N7 O21 -53(8)
O27 Zn4 N7 O21 63.4(10)
N8 Zn4 N7 O21 -53.4(10)
C55 N7 O21 C56 -162.8(12)
Zn4 N7 O21 C56 9.8(14)
N7 O21 C56 C57 81.4(13)
O21 C56 C57 O22 -57.0(15)
C56 C57 O22 N8 -58.5(14)
C57 O22 N8 C58 -103.1(13)
C57 O22 N8 Zn4 88.2(11)
O19 Zn4 N8 C58 -93.9(13)
O23 Zn4 N8 C58 3.8(12)
O27 Zn4 N8 C58 94.2(12)
N7 Zn4 N8 C58 -176.3(12)
O19 Zn4 N8 O22 72.6(10)
O23 Zn4 N8 O22 170.2(8)
O27 Zn4 N8 O22 -99.3(9)
N7 Zn4 N8 O22 -9.8(8)
O22 N8 C58 C59 -172.4(12)
Zn4 N8 C58 C59 -5(2)
N8 C58 C59 C60 5(2)
N8 C58 C59 C64 -179.3(13)
C64 C59 C60 O23 178.8(11)
C58 C59 C60 O23 -6(2)
C64 C59 C60 C61 -2.4(18)
C58 C59 C60 C61 173.1(12)
O23 C60 C61 C62 -177.4(13)
C59 C60 C61 C62 4(2)
O23 C60 C61 O24 -0.7(17)
C59 C60 C61 O24 -179.5(11)
O24 C61 C62 C63 179.4(13)
C60 C61 C62 C63 -4(2)
C61 C62 C63 C64 4(2)
C62 C63 C64 C59 -2(2)
C60 C59 C64 C63 1.9(19)
C58 C59 C64 C63 -173.9(12)
C59 C60 O23 Zn4 6.4(18)
C61 C60 O23 Zn4 -172.3(9)
C59 C60 O23 Zn8 -155.9(11)
C61 C60 O23 Zn8 25.3(13)
O19 Zn4 O23 C60 129.8(10)
O27 Zn4 O23 C60 -121.3(10)
N8 Zn4 O23 C60 -4.6(10)
N7 Zn4 O23 C60 -5(8)
O19 Zn4 O23 Zn8 -71.3(5)
O27 Zn4 O23 Zn8 37.5(5)
N8 Zn4 O23 Zn8 154.3(5)
N7 Zn4 O23 Zn8 153(7)
O2 Zn8 O23 C60 110.0(7)
O18 Zn8 O23 C60 -142.6(7)
O24 Zn8 O23 C60 -30.3(7)
O1 Zn8 O23 C60 37.9(11)
O2 Zn8 O23 Zn4 -53.4(6)
O18 Zn8 O23 Zn4 54.0(5)
O24 Zn8 O23 Zn4 166.3(6)
O1 Zn8 O23 Zn4 -125.4(7)
C62 C61 O24 Zn5 -38(2)
C60 C61 O24 Zn5 145.6(9)
C62 C61 O24 Zn8 148.5(13)
C60 C61 O24 Zn8 -28.1(14)
O7 Zn5 O24 C61 16.9(12)
O6 Zn5 O24 C61 -103.3(11)
O5 Zn5 O24 C61 173.6(10)
O8 Zn5 O24 C61 98.9(11)
Zn1 Zn5 O24 C61 136.7(10)
O7 Zn5 O24 Zn8 -170.0(5)
O6 Zn5 O24 Zn8 69.8(7)
O5 Zn5 O24 Zn8 -13.3(6)
O8 Zn5 O24 Zn8 -88.0(6)
Zn1 Zn5 O24 Zn8 -50.1(5)
O2 Zn8 O24 C61 -48.2(11)
O18 Zn8 O24 C61 117.6(9)
O1 Zn8 O24 C61 -122.8(9)
O23 Zn8 O24 C61 32.9(9)
O2 Zn8 O24 Zn5 137.8(6)
O18 Zn8 O24 Zn5 -56.4(6)
O1 Zn8 O24 Zn5 63.2(5)
O23 Zn8 O24 Zn5 -141.1(6)
O28 Zn9 Zn13 O51 15.5(4)
N10 Zn9 Zn13 O51 139.4(5)
O32 Zn9 Zn13 O51 106.9(5)
O35 Zn9 Zn13 O51 -111.0(5)
N9 Zn9 Zn13 O51 -72.8(7)
O28 Zn9 Zn13 O34 129.0(4)
N10 Zn9 Zn13 O34 -107.1(5)
O32 Zn9 Zn13 O34 -139.5(5)
O35 Zn9 Zn13 O34 2.5(5)
N9 Zn9 Zn13 O34 40.8(7)
O28 Zn9 Zn13 O33 -108.3(4)
N10 Zn9 Zn13 O33 15.5(5)
O32 Zn9 Zn13 O33 -16.9(5)
O35 Zn9 Zn13 O33 125.2(5)
N9 Zn9 Zn13 O33 163.4(7)
O28 Zn9 Zn13 O32 -91.4(5)
N10 Zn9 Zn13 O32 32.4(5)
O35 Zn9 Zn13 O32 142.1(6)
N9 Zn9 Zn13 O32 -179.7(7)
O28 Zn9 Zn13 O35 126.5(5)
N10 Zn9 Zn13 O35 -109.6(6)
O32 Zn9 Zn13 O35 -142.1(6)
N9 Zn9 Zn13 O35 38.2(7)
C70 C65 C66 O28 178.8(13)
C71 C65 C66 O28 -5(2)
C70 C65 C66 C67 2(2)
C71 C65 C66 C67 178.9(13)
O28 C66 C67 C68 179.1(13)
C65 C66 C67 C68 -4(2)
O28 C66 C67 O29 0.7(18)
C65 C66 C67 O29 177.6(12)
O29 C67 C68 C69 179.8(13)
C66 C67 C68 C69 1(2)
C67 C68 C69 C70 3(2)
C68 C69 C70 C65 -5(2)
C71 C65 C70 C69 -174.4(14)
C66 C65 C70 C69 2(2)
C67 C66 O28 Zn9 -171.1(9)
C65 C66 O28 Zn9 12(2)
C67 C66 O28 Zn16 13.8(15)
C65 C66 O28 Zn16 -162.9(12)
N10 Zn9 O28 C66 83.0(12)
O32 Zn9 O28 C66 166.2(11)
O35 Zn9 O28 C66 -116.7(11)
N9 Zn9 O28 C66 -8.6(11)
Zn13 Zn9 O28 C66 -152.9(11)
N10 Zn9 O28 Zn16 -102.3(6)
O32 Zn9 O28 Zn16 -19.1(5)
O35 Zn9 O28 Zn16 58.0(6)
N9 Zn9 O28 Zn16 166.1(6)
Zn13 Zn9 O28 Zn16 21.8(5)
O45 Zn16 O28 C66 -122.4(9)
O29 Zn16 O28 C66 -17.3(9)
O51 Zn16 O28 C66 127.6(9)
O50 Zn16 O28 C66 62.5(11)
O45 Zn16 O28 Zn9 62.1(6)
O29 Zn16 O28 Zn9 167.2(6)
O51 Zn16 O28 Zn9 -47.9(5)
O50 Zn16 O28 Zn9 -113.0(6)
C68 C67 O29 Zn16 165.7(12)
C66 C67 O29 Zn16 -16.0(15)
O45 Zn16 O29 C67 138.0(9)
O51 Zn16 O29 C67 -49.1(12)
O28 Zn16 O29 C67 17.8(9)
O50 Zn16 O29 C67 -123.5(9)
C70 C65 C71 N9 171.1(15)
C66 C65 C71 N9 -5(2)
C65 C71 N9 O30 -174.3(13)
C65 C71 N9 Zn9 7(2)
O28 Zn9 N9 C71 -0.4(14)
N10 Zn9 N9 C71 -119.4(14)
O32 Zn9 N9 C71 -90(5)
O35 Zn9 N9 C71 114.0(13)
Zn13 Zn9 N9 C71 88.2(15)
O28 Zn9 N9 O30 -179.1(10)
N10 Zn9 N9 O30 61.9(11)
O32 Zn9 N9 O30 92(5)
O35 Zn9 N9 O30 -64.7(11)
Zn13 Zn9 N9 O30 -90.5(11)
C71 N9 O30 C72 152.5(13)
Zn9 N9 O30 C72 -28.6(15)
N9 O30 C72 C73 -68.8(17)
O30 C72 C73 O31 65(2)
C72 C73 O31 N10 46.1(18)
C73 O31 N10 C74 106.3(13)
C73 O31 N10 Zn9 -82.0(12)
O28 Zn9 N10 C74 93.9(13)
O32 Zn9 N10 C74 6.3(13)
O35 Zn9 N10 C74 -64.3(14)
N9 Zn9 N10 C74 -176.3(13)
Zn13 Zn9 N10 C74 -14.4(15)
O28 Zn9 N10 O31 -75.8(10)
O32 Zn9 N10 O31 -163.4(9)
O35 Zn9 N10 O31 126.0(9)
N9 Zn9 N10 O31 14.0(10)
Zn13 Zn9 N10 O31 175.9(7)
O31 N10 C74 C75 -176.7(13)
Zn9 N10 C74 C75 13(2)
N10 C74 C75 C76 -20(2)
N10 C74 C75 C80 163.1(15)
C80 C75 C76 O32 177.7(12)
C74 C75 C76 O32 0(2)
C80 C75 C76 C77 -10(2)
C74 C75 C76 C77 172.9(14)
O32 C76 C77 O33 6.3(19)
C75 C76 C77 O33 -166.9(14)
O32 C76 C77 C78 -178.6(11)
C75 C76 C77 C78 8(2)
O33 C77 C78 C79 175.9(14)
C76 C77 C78 C79 1(2)
C77 C78 C79 C80 -8(3)
C78 C79 C80 C75 7(3)
C76 C75 C80 C79 2(3)
C74 C75 C80 C79 179.6(16)
C75 C76 O32 Zn9 26(2)
C77 C76 O32 Zn9 -147.4(10)
C75 C76 O32 Zn13 148.5(13)
C77 C76 O32 Zn13 -24.5(14)
O28 Zn9 O32 C76 -143.8(11)
N10 Zn9 O32 C76 -24.7(11)
O35 Zn9 O32 C76 102.1(11)
N9 Zn9 O32 C76 -55(5)
Zn13 Zn9 O32 C76 127.2(12)
O28 Zn9 O32 Zn13 89.0(4)
N10 Zn9 O32 Zn13 -151.9(5)
O35 Zn9 O32 Zn13 -25.0(4)
N9 Zn9 O32 Zn13 178(100)
O51 Zn13 O32 C76 151.5(8)
O34 Zn13 O32 C76 -69.3(10)
O33 Zn13 O32 C76 25.5(8)
O35 Zn13 O32 C76 -115.1(9)
Zn9 Zn13 O32 C76 -139.3(10)
O51 Zn13 O32 Zn9 -69.2(4)
O34 Zn13 O32 Zn9 70.0(7)
O33 Zn13 O32 Zn9 164.8(4)
O35 Zn13 O32 Zn9 24.2(4)
C76 C77 O33 Zn14 -132.2(11)
C78 C77 O33 Zn14 53.0(18)
C76 C77 O33 Zn13 15.3(15)
C78 C77 O33 Zn13 -159.5(11)
O41 Zn14 O33 C77 -110.6(12)
O39 Zn14 O33 C77 98.1(11)
O40 Zn14 O33 C77 -18.7(12)
O38 Zn14 O33 C77 170.3(12)
O41 Zn14 O33 Zn13 103.7(6)
O39 Zn14 O33 Zn13 -47.6(6)
O40 Zn14 O33 Zn13 -164.4(4)
O38 Zn14 O33 Zn13 24.6(5)
O51 Zn13 O33 C77 -104.9(9)
O34 Zn13 O33 C77 120.6(9)
O32 Zn13 O33 C77 -21.3(8)
O35 Zn13 O33 C77 35.6(10)
Zn9 Zn13 O33 C77 -10.4(9)
O51 Zn13 O33 Zn14 46.8(7)
O34 Zn13 O33 Zn14 -87.7(5)
O32 Zn13 O33 Zn14 130.3(5)
O35 Zn13 O33 Zn14 -172.8(4)
Zn9 Zn13 O33 Zn14 141.2(3)
C87 C81 C82 O34 11(3)
C86 C81 C82 O34 -175.5(15)
C87 C81 C82 C83 -173.0(16)
C86 C81 C82 C83 1(3)
O34 C82 C83 O35 -1(2)
C81 C82 C83 O35 -177.0(14)
O34 C82 C83 C84 178.1(13)
C81 C82 C83 C84 2(2)
O35 C83 C84 C85 175.9(15)
C82 C83 C84 C85 -3(3)
C83 C84 C85 C86 1(3)
C84 C85 C86 C81 1(2)
C82 C81 C86 C85 -2(3)
C87 C81 C86 C85 171.9(16)
C83 C82 O34 Zn10 159.7(11)
C81 C82 O34 Zn10 -24(2)
C83 C82 O34 Zn13 -1.5(17)
C81 C82 O34 Zn13 174.7(13)
N12 Zn10 O34 C82 -69.7(13)
O52 Zn10 O34 C82 103.8(12)
O38 Zn10 O34 C82 -160.7(12)
N11 Zn10 O34 C82 16.4(12)
N12 Zn10 O34 Zn13 91.9(7)
O52 Zn10 O34 Zn13 -94.6(5)
O38 Zn10 O34 Zn13 0.9(5)
N11 Zn10 O34 Zn13 177.9(6)
O51 Zn13 O34 C82 90.4(10)
O33 Zn13 O34 C82 -130.0(9)
O32 Zn13 O34 C82 -42.8(12)
O35 Zn13 O34 C82 2.0(9)
Zn9 Zn13 O34 C82 0.3(10)
O51 Zn13 O34 Zn10 -74.9(6)
O33 Zn13 O34 Zn10 64.7(5)
O32 Zn13 O34 Zn10 151.9(5)
O35 Zn13 O34 Zn10 -163.3(5)
Zn9 Zn13 O34 Zn10 -165.0(3)
C82 C83 O35 Zn9 172.9(14)
C84 C83 O35 Zn9 -6(3)
C82 C83 O35 Zn13 2.4(17)
C84 C83 O35 Zn13 -176.5(13)
O28 Zn9 O35 C83 128(2)
N10 Zn9 O35 C83 -73(2)
O32 Zn9 O35 C83 -147(2)
N9 Zn9 O35 C83 31(2)
Zn13 Zn9 O35 C83 -171(2)
O28 Zn9 O35 Zn13 -61.4(5)
N10 Zn9 O35 Zn13 97.8(6)
O32 Zn9 O35 Zn13 24.3(4)
N9 Zn9 O35 Zn13 -157.8(4)
O51 Zn13 O35 C83 -118.5(10)
O34 Zn13 O35 C83 -2.3(9)
O33 Zn13 O35 C83 92.8(10)
O32 Zn13 O35 C83 151.4(10)
Zn9 Zn13 O35 C83 175.4(12)
O51 Zn13 O35 Zn9 66.1(4)
O34 Zn13 O35 Zn9 -177.7(5)
O33 Zn13 O35 Zn9 -82.7(6)
O32 Zn13 O35 Zn9 -24.0(4)
C82 C81 C87 N11 5(3)
C86 C81 C87 N11 -168.9(18)
C81 C87 N11 O36 177.3(17)
C81 C87 N11 Zn10 -9(3)
O34 Zn10 N11 C87 -0.4(16)
N12 Zn10 N11 C87 125.8(16)
O52 Zn10 N11 C87 -115.6(16)
O38 Zn10 N11 C87 33(7)
O34 Zn10 N11 O36 173.5(12)
N12 Zn10 N11 O36 -60.3(12)
O52 Zn10 N11 O36 58.3(12)
O38 Zn10 N11 O36 -153(5)
C87 N11 O36 C88 -159.5(18)
Zn10 N11 O36 C88 26(2)
N11 O36 C88 C89 68(2)
O36 C88 C89 O37 -54(2)
C88 C89 O37 N12 -59(2)
C89 O37 N12 C90 -94.0(19)
C89 O37 N12 Zn10 92.5(17)
O34 Zn10 N12 C90 -101.5(15)
O52 Zn10 N12 C90 85.2(15)
O38 Zn10 N12 C90 -9.3(15)
N11 Zn10 N12 C90 176.0(15)
O34 Zn10 N12 O37 70.6(12)
O52 Zn10 N12 O37 -102.7(11)
O38 Zn10 N12 O37 162.7(10)
N11 Zn10 N12 O37 -11.9(11)
O37 N12 C90 C91 -174.3(14)
Zn10 N12 C90 C91 -2(3)
N12 C90 C91 C92 14(3)
N12 C90 C91 C96 -175.8(16)
C96 C91 C92 O38 -178.1(14)
C90 C91 C92 O38 -9(3)
C96 C91 C92 C93 5(3)
C90 C91 C92 C93 173.9(16)
O38 C92 C93 O39 5(2)
C91 C92 C93 O39 -177.7(14)
O38 C92 C93 C94 -178.5(14)
C91 C92 C93 C94 -1(3)
O39 C93 C94 C95 179.6(15)
C92 C93 C94 C95 3(3)
C93 C94 C95 C96 -9(3)
C92 C91 C96 C95 -10(3)
C90 C91 C96 C95 179.2(16)
C94 C95 C96 C91 12(3)
C93 C92 O38 Zn10 169.8(11)
C91 C92 O38 Zn10 -7(2)
C93 C92 O38 Zn14 21.3(16)
C91 C92 O38 Zn14 -155.9(14)
O34 Zn10 O38 C92 139.9(12)
N12 Zn10 O38 C92 13.9(12)
O52 Zn10 O38 C92 -104.8(12)
N11 Zn10 O38 C92 107(6)
O34 Zn10 O38 Zn14 -78.1(6)
N12 Zn10 O38 Zn14 155.9(6)
O52 Zn10 O38 Zn14 37.3(6)
N11 Zn10 O38 Zn14 -111(6)
O33 Zn14 O38 C92 -147.6(9)
O41 Zn14 O38 C92 96.3(9)
O39 Zn14 O38 C92 -29.2(9)
O40 Zn14 O38 C92 53.8(14)
O33 Zn14 O38 Zn10 62.5(6)
O41 Zn14 O38 Zn10 -53.6(6)
O39 Zn14 O38 Zn10 -179.1(7)
O40 Zn14 O38 Zn10 -96.1(11)
C94 C93 O39 Zn15 -44(2)
C92 C93 O39 Zn15 132.2(13)
C94 C93 O39 Zn14 149.2(13)
C92 C93 O39 Zn14 -34.1(18)
O45 Zn15 O39 C93 -103.5(13)
O47 Zn15 O39 C93 95.1(13)
O46 Zn15 O39 C93 7.4(14)
O44 Zn15 O39 C93 177.7(13)
O45 Zn15 O39 Zn14 61.2(7)
O47 Zn15 O39 Zn14 -100.2(7)
O46 Zn15 O39 Zn14 172.0(5)
O44 Zn15 O39 Zn14 -17.6(6)
O33 Zn14 O39 C93 110.6(11)
O41 Zn14 O39 C93 -38.6(12)
O40 Zn14 O39 C93 -123.7(11)
O38 Zn14 O39 C93 33.6(10)
O33 Zn14 O39 Zn15 -56.0(7)
O41 Zn14 O39 Zn15 154.9(6)
O40 Zn14 O39 Zn15 69.8(7)
O38 Zn14 O39 Zn15 -132.9(7)
C102 C97 C98 O40 -178.3(16)
C103 C97 C98 O40 -9(3)
C102 C97 C98 C99 8(2)
C103 C97 C98 C99 177.5(18)
O40 C98 C99 O41 1(2)
C97 C98 C99 O41 175.7(15)
O40 C98 C99 C100 177.7(14)
C97 C98 C99 C100 -8(3)
O41 C99 C100 C101 -177.7(17)
C98 C99 C100 C101 6(3)
C99 C100 C101 C102 -5(3)
C100 C101 C102 C97 7(4)
C98 C97 C102 C101 -8(3)
C103 C97 C102 C101 -177(2)
C97 C98 O40 Zn11 6(2)
C99 C98 O40 Zn11 179.8(10)
C97 C98 O40 Zn14 -173.2(14)
C99 C98 O40 Zn14 1.0(16)
N14 Zn11 O40 C98 92.7(14)
O53 Zn11 O40 C98 -80.8(12)
O44 Zn11 O40 C98 -175.9(12)
N13 Zn11 O40 C98 3.7(14)
N14 Zn11 O40 Zn14 -88.5(9)
O53 Zn11 O40 Zn14 98.0(6)
O44 Zn11 O40 Zn14 3.0(6)
N13 Zn11 O40 Zn14 -177.4(9)
O33 Zn14 O40 C98 -115.3(10)
O41 Zn14 O40 C98 -1.9(10)
O39 Zn14 O40 C98 119.3(10)
O38 Zn14 O40 C98 40.9(15)
O33 Zn14 O40 Zn11 65.8(6)
O41 Zn14 O40 Zn11 179.1(6)
O39 Zn14 O40 Zn11 -59.7(6)
O38 Zn14 O40 Zn11 -138.1(9)
C100 C99 O41 Zn14 -179.5(12)
C98 C99 O41 Zn14 -3(2)
O33 Zn14 O41 C99 117.3(11)
O39 Zn14 O41 C99 -93.3(12)
O40 Zn14 O41 C99 2.4(11)
O38 Zn14 O41 C99 -162.4(12)
C98 C97 C103 N13 -3(4)
C102 C97 C103 N13 165(3)
C97 C103 N13 O42 -177(2)
C97 C103 N13 Zn11 16(5)
N14 Zn11 N13 C103 -143(3)
O40 Zn11 N13 C103 -15(3)
O53 Zn11 N13 C103 102(3)
O44 Zn11 N13 C103 156(17)
N14 Zn11 N13 O42 54(2)
O40 Zn11 N13 O42 -177(2)
O53 Zn11 N13 O42 -61(2)
O44 Zn11 N13 O42 -7(21)
C103 N13 O42 C104 -176(2)
Zn11 N13 O42 C104 -10(3)
N13 O42 C104 C105 -83(2)
O42 C104 C105 O43 64(3)
C104 C105 O43 N14 50(3)
C105 O43 N14 C106 105(2)
C105 O43 N14 Zn11 -84(2)
O40 Zn11 N14 C106 96(2)
O53 Zn11 N14 C106 -90(2)
O44 Zn11 N14 C106 2(2)
N13 Zn11 N14 C106 -176(2)
O40 Zn11 N14 O43 -73.2(16)
O53 Zn11 N14 O43 100.3(14)
O44 Zn11 N14 O43 -167.8(14)
N13 Zn11 N14 O43 14.4(16)
O43 N14 C106 C107 171.8(16)
Zn11 N14 C106 C107 1(3)
N14 C106 C107 C108 -8(3)
N14 C106 C107 C112 -180(2)
C112 C107 C108 O44 -177.1(14)
C106 C107 C108 O44 10(3)
C112 C107 C108 C109 -5(2)
C106 C107 C108 C109 -177.8(15)
O44 C108 C109 C110 177.0(15)
C107 C108 C109 C110 5(2)
O44 C108 C109 O45 -3(2)
C107 C108 C109 O45 -175.1(13)
O45 C109 C110 C111 178.8(14)
C108 C109 C110 C111 -1(3)
C109 C110 C111 C112 -2(3)
C110 C111 C112 C107 1(3)
C108 C107 C112 C111 3(3)
C106 C107 C112 C111 174.9(19)
C107 C108 O44 Zn11 -7(2)
C109 C108 O44 Zn11 -179.1(10)
C107 C108 O44 Zn15 159.4(13)
C109 C108 O44 Zn15 -12.4(16)
N14 Zn11 O44 C108 1.3(13)
O40 Zn11 O44 C108 -127.3(12)
O53 Zn11 O44 C108 116.2(13)
N13 Zn11 O44 C108 62(20)
N14 Zn11 O44 Zn15 -163.3(7)
O40 Zn11 O44 Zn15 68.1(6)
O53 Zn11 O44 Zn15 -48.4(7)
N13 Zn11 O44 Zn15 -102(19)
O45 Zn15 O44 C108 17.5(9)
O47 Zn15 O44 C108 -114.4(10)
O39 Zn15 O44 C108 129.5(10)
O46 Zn15 O44 C108 -72.6(14)
O45 Zn15 O44 Zn11 -174.9(6)
O47 Zn15 O44 Zn11 53.3(6)
O39 Zn15 O44 Zn11 -62.8(6)
O46 Zn15 O44 Zn11 95.1(11)
C110 C109 O45 Zn15 -160.2(12)
C108 C109 O45 Zn15 19.7(17)
C110 C109 O45 Zn16 35.4(19)
C108 C109 O45 Zn16 -144.7(11)
O47 Zn15 O45 C109 52.9(11)
O39 Zn15 O45 C109 -105.4(10)
O46 Zn15 O45 C109 135.7(9)
O44 Zn15 O45 C109 -19.6(9)
O47 Zn15 O45 Zn16 -143.0(6)
O39 Zn15 O45 Zn16 58.7(6)
O46 Zn15 O45 Zn16 -60.1(5)
O44 Zn15 O45 Zn16 144.6(5)
O29 Zn16 O45 C109 -86.1(11)
O51 Zn16 O45 C109 98.6(11)
O28 Zn16 O45 C109 2.4(12)
O50 Zn16 O45 C109 179.3(11)
O29 Zn16 O45 Zn15 111.0(5)
O51 Zn16 O45 Zn15 -64.4(5)
O28 Zn16 O45 Zn15 -160.5(4)
O50 Zn16 O45 Zn15 16.4(5)
C118 C113 C114 C115 3(3)
C119 C113 C114 C115 177(2)
C118 C113 C114 O46 -177.5(19)
C119 C113 C114 O46 -4(4)
O46 C114 C115 O47 6(3)
C113 C114 C115 O47 -174.8(19)
O46 C114 C115 C116 177.9(15)
C113 C114 C115 C116 -3(3)
O47 C115 C116 C117 176.8(17)
C114 C115 C116 C117 4(3)
C115 C116 C117 C118 -6(3)
C116 C117 C118 C113 7(4)
C119 C113 C118 C117 -179(2)
C114 C113 C118 C117 -5(4)
C115 C114 O46 Zn12 176.8(11)
C113 C114 O46 Zn12 -3(3)
C115 C114 O46 Zn15 0.9(18)
C113 C114 O46 Zn15 -178.5(17)
O54 Zn12 O46 C114 90.2(12)
O50 Zn12 O46 C114 -174.0(12)
N16 Zn12 O46 C114 -82.8(13)
N15 Zn12 O46 C114 4.3(13)
O54 Zn12 O46 Zn15 -94.4(6)
O50 Zn12 O46 Zn15 1.4(6)
N16 Zn12 O46 Zn15 92.6(7)
N15 Zn12 O46 Zn15 179.7(7)
O45 Zn15 O46 C114 -132.5(10)
O47 Zn15 O46 C114 -4.3(10)
O39 Zn15 O46 C114 109.1(10)
O44 Zn15 O46 C114 -46.8(15)
O45 Zn15 O46 Zn12 51.4(6)
O47 Zn15 O46 Zn12 179.6(7)
O39 Zn15 O46 Zn12 -66.9(7)
O44 Zn15 O46 Zn12 137.1(8)
C114 C115 O47 Zn15 -10(2)
C116 C115 O47 Zn15 177.6(11)
O45 Zn15 O47 C115 99.8(12)
O39 Zn15 O47 C115 -102.7(11)
O46 Zn15 O47 C115 6.8(11)
O44 Zn15 O47 C115 170.5(12)
C118 C113 C119 N15 -180(2)
C114 C113 C119 N15 7(4)
C113 C119 N15 O48 178(2)
C113 C119 N15 Zn12 -3(4)
O54 Zn12 N15 C119 -112(2)
O46 Zn12 N15 C119 -2(2)
O50 Zn12 N15 C119 159(5)
N16 Zn12 N15 C119 127(2)
O54 Zn12 N15 O48 67.1(15)
O46 Zn12 N15 O48 177.1(15)
O50 Zn12 N15 O48 -22(7)
N16 Zn12 N15 O48 -54.3(15)
C119 N15 O48 C120 -163(2)
Zn12 N15 O48 C120 18(2)
N15 O48 C120 C121 73(2)
O48 C120 C121 O49 -55(2)
C120 C121 O49 N16 -54(2)
C121 O49 N16 C122 -93(2)
C121 O49 N16 Zn12 90.9(17)
O54 Zn12 N16 C122 85.1(18)
O46 Zn12 N16 C122 -102.6(18)
O50 Zn12 N16 C122 -7.4(18)
N15 Zn12 N16 C122 169.9(19)
O54 Zn12 N16 O49 -99.8(12)
O46 Zn12 N16 O49 72.5(13)
O50 Zn12 N16 O49 167.6(12)
N15 Zn12 N16 O49 -15.1(12)
O49 N16 C122 C123 -170.1(14)
Zn12 N16 C122 C123 5(3)
N16 C122 C123 C124 4(3)
N16 C122 C123 C128 -177.7(17)
C122 C123 C124 C125 170.8(14)
C128 C123 C124 C125 -7(2)
C122 C123 C124 O50 -9(2)
C128 C123 C124 O50 172.7(12)
O50 C124 C125 C126 -173.5(13)
C123 C124 C125 C126 7(2)
O50 C124 C125 O51 4.1(19)
C123 C124 C125 O51 -175.9(12)
C124 C125 C126 C127 -1(3)
O51 C125 C126 C127 -178.4(16)
C125 C126 C127 C128 -3(3)
C126 C127 C128 C123 2(3)
C124 C123 C128 C127 3(2)
C122 C123 C128 C127 -175.3(16)
C125 C124 O50 Zn12 -175.6(9)
C123 C124 O50 Zn12 4.5(19)
C125 C124 O50 Zn16 17.7(14)
C123 C124 O50 Zn16 -162.2(11)
O54 Zn12 O50 C124 -118.7(11)
O46 Zn12 O50 C124 130.9(11)
N16 Zn12 O50 C124 2.3(11)
N15 Zn12 O50 C124 -29(7)
O54 Zn12 O50 Zn16 45.9(6)
O46 Zn12 O50 Zn16 -64.5(6)
N16 Zn12 O50 Zn16 167.0(6)
N15 Zn12 O50 Zn16 135(6)
O45 Zn16 O50 C124 -132.4(8)
O29 Zn16 O50 C124 118.7(8)
O51 Zn16 O50 C124 -23.6(8)
O28 Zn16 O50 C124 43.4(10)
O45 Zn16 O50 Zn12 59.8(6)
O29 Zn16 O50 Zn12 -49.1(6)
O51 Zn16 O50 Zn12 168.6(6)
O28 Zn16 O50 Zn12 -124.4(5)
C126 C125 O51 Zn13 -44.1(19)
C124 C125 O51 Zn13 138.5(10)
C126 C125 O51 Zn16 151.6(13)
C124 C125 O51 Zn16 -25.8(15)
O34 Zn13 O51 C125 20.6(12)
O33 Zn13 O51 C125 -108.1(11)
O32 Zn13 O51 C125 174.4(10)
O35 Zn13 O51 C125 99.7(11)
Zn9 Zn13 O51 C125 136.7(11)
O34 Zn13 O51 Zn16 -177.0(5)
O33 Zn13 O51 Zn16 54.3(7)
O32 Zn13 O51 Zn16 -23.2(6)
O35 Zn13 O51 Zn16 -97.9(6)
Zn9 Zn13 O51 Zn16 -60.9(5)
O45 Zn16 O51 C125 120.5(9)
O29 Zn16 O51 C125 -52.4(11)
O28 Zn16 O51 C125 -117.5(9)
O50 Zn16 O51 C125 26.5(8)
O45 Zn16 O51 Zn13 -44.1(6)
O29 Zn16 O51 Zn13 143.0(6)
O28 Zn16 O51 Zn13 77.9(5)
O50 Zn16 O51 Zn13 -138.2(6)
